data_4106986
loop_
_publ_author_name
'Hua Yang'
'Hongxiao Jin'
'Bo Hong'
'Ziyang Liu'
'Christine M. Beavers'
'Hongyu Zhen'
'Zhimin Wang'
'Brandon Q. Mercado'
'Marilyn M. Olmstead'
'Alan L. Balch'

_publ_section_title
;
 Large Endohedral Fullerenes Containing Two Metal Ions, Sm2@D2(35)-C88,
 Sm2@C1(21)-C90, and Sm2@D3(85)-C92, and Their Relationship to Endohedral
 Fullerenes Containing Two Gadolinium Ions
;
_journal_name_full 'Journal of the American Chemical Society'
_journal_page_first 16911
_journal_page_last 16919
_journal_paper_doi 10.1021/ja206244w
_journal_volume 133
_journal_year 2011
_chemical_formula_moiety 'C88 Sm2, C36 H44 N4 Ni, 2.0(C7 H8)'
_chemical_formula_sum 'C138 H60 N4 Ni Sm2'
_chemical_formula_weight 2133.31
_chemical_name_common 'Sm2@C88.Ni(OEP).2toluene D2(No. 35)'
_chemical_name_systematic
; 
 ? 
;
_space_group_IT_number 12
_symmetry_cell_setting monoclinic
_symmetry_space_group_name_Hall '-C 2y'
_symmetry_space_group_name_H-M 'C 1 2/m 1'
_atom_sites_solution_hydrogens geom
_atom_sites_solution_primary direct
_atom_sites_solution_secondary difmap
_audit_creation_method SHELXL-97
_cell_angle_alpha 90.00
_cell_angle_beta 94.469(2)
_cell_angle_gamma 90.00
_cell_formula_units_Z 4
_cell_length_a 25.108(5)
_cell_length_b 15.372(3)
_cell_length_c 20.633(4)
_cell_measurement_reflns_used 9404
_cell_measurement_temperature 120(2)
_cell_measurement_theta_max 31.3
_cell_measurement_theta_min 2.4
_cell_volume 7939(3)
_computing_cell_refinement 'SAINT (Bruker, 2008)'
_computing_data_collection 'CrystalClear (Rigaku, 2008)'
_computing_data_reduction 'SAINT (Bruker, 2008)'
_computing_molecular_graphics 'SHELXTL 5.1 (Sheldrick, 1994)'
_computing_publication_material 'SHELXL97 (Sheldrick, 2008)'
_computing_structure_refinement 'SHELXL97 (Sheldrick, 2008)'
_computing_structure_solution 'SHELXS97 (Sheldrick, 2008)'
_diffrn_ambient_temperature 120(2)
_diffrn_measured_fraction_theta_full 0.967
_diffrn_measured_fraction_theta_max 0.967
_diffrn_measurement_device_type 'Rigaku Crystal-Logic Kappa diffractometer equipped with a Saturn 724+ detector'
_diffrn_measurement_method '\w and \f'
_diffrn_radiation_monochromator silicon
_diffrn_radiation_source 'Beamline I19, Diamond Light Source'
_diffrn_radiation_type synchrotron
_diffrn_radiation_wavelength 0.68890
_diffrn_reflns_av_R_equivalents 0.0342
_diffrn_reflns_av_sigmaI/netI 0.0247
_diffrn_reflns_limit_h_max 35
_diffrn_reflns_limit_h_min -35
_diffrn_reflns_limit_k_max 18
_diffrn_reflns_limit_k_min -21
_diffrn_reflns_limit_l_max 25
_diffrn_reflns_limit_l_min -29
_diffrn_reflns_number 60249
_diffrn_reflns_theta_full 29.48
_diffrn_reflns_theta_max 29.48
_diffrn_reflns_theta_min 1.78
_exptl_absorpt_coefficient_mu 1.767
_exptl_absorpt_correction_T_max 0.933
_exptl_absorpt_correction_T_min 0.872
_exptl_absorpt_correction_type multi-scan
_exptl_absorpt_process_details 'SADABS (Sheldrick, 2008)'
_exptl_crystal_colour block
_exptl_crystal_density_diffrn 1.785
_exptl_crystal_description black
_exptl_crystal_F_000 4272
_exptl_crystal_size_max 0.08
_exptl_crystal_size_mid 0.08
_exptl_crystal_size_min 0.04
_refine_diff_density_max 2.632
_refine_diff_density_min -0.799
_refine_diff_density_rms 0.097
_refine_ls_extinction_method none
_refine_ls_goodness_of_fit_ref 1.048
_refine_ls_hydrogen_treatment constr
_refine_ls_matrix_type full
_refine_ls_number_parameters 1332
_refine_ls_number_reflns 12105
_refine_ls_number_restraints 4072
_refine_ls_restrained_S_all 0.998
_refine_ls_R_factor_all 0.0652
_refine_ls_R_factor_gt 0.0604
_refine_ls_shift/su_max 0.006
_refine_ls_shift/su_mean 0.000
_refine_ls_structure_factor_coef Fsqd
_refine_ls_weighting_details 'calc w=1/[\s^2^(Fo^2^)+(0.0945P)^2^+27.5945P] where P=(Fo^2^+2Fc^2^)/3'
_refine_ls_weighting_scheme calc
_refine_ls_wR_factor_gt 0.1661
_refine_ls_wR_factor_ref 0.1709
_reflns_number_gt 10949
_reflns_number_total 12105
_reflns_threshold_expression I>2\s(I)
_cod_data_source_file ja206244w_si_001.cif
_cod_data_source_block mn1930
_cod_original_sg_symbol_H-M 'C 2/m'
_cod_database_code 4106986

loop_
_symmetry_equiv_pos_as_xyz
'x, y, z'
'-x, y, -z'
'x+1/2, y+1/2, z'
'-x+1/2, y+1/2, -z'
'-x, -y, -z'
'x, -y, z'
'-x+1/2, -y+1/2, -z'
'x+1/2, -y+1/2, z'

loop_
_atom_site_label
_atom_site_type_symbol
_atom_site_fract_x
_atom_site_fract_y
_atom_site_fract_z
_atom_site_U_iso_or_equiv
_atom_site_adp_type
_atom_site_occupancy
_atom_site_symmetry_multiplicity
_atom_site_calc_flag
_atom_site_refinement_flags
_atom_site_disorder_assembly
_atom_site_disorder_group
Sm1 Sm 0.33782(5) 0.39276(8) 0.86734(6) 0.0291(2) Uani 0.27 1 d PU . .
Sm2 Sm 0.28619(8) 0.60436(13) 0.74853(11) 0.0316(3) Uani 0.27 1 d PU . .
Sm3 Sm 0.34990(13) 0.4128(3) 0.87973(14) 0.0762(11) Uani 0.15 1 d PU . .
Sm4 Sm 0.27597(16) 0.5838(2) 0.74126(19) 0.0444(8) Uani 0.15 1 d PU . .
Sm5 Sm 0.3072(3) 0.6289(3) 0.7829(3) 0.0793(13) Uani 0.06 1 d PU . .
Sm6 Sm 0.2524(3) 0.5469(5) 0.7415(4) 0.102(3) Uani 0.05 1 d PU . .
Sm7 Sm 0.3294(5) 0.3826(8) 0.8503(5) 0.080(3) Uani 0.05 1 d PU . .
C1_1 C 0.40904(19) 0.4941(9) 0.6905(2) 0.0190(12) Uani 0.37 1 d PDU . -1
C2_1 C 0.4268(5) 0.4051(9) 0.7283(5) 0.070(4) Uani 0.37 1 d PDU . -1
C3_1 C 0.4567(4) 0.4207(7) 0.7884(5) 0.0221(15) Uani 0.37 1 d PDU . -1
C4_1 C 0.4700(2) 0.5062(7) 0.8070(4) 0.0383(15) Uani 0.37 1 d PDU . -1
C5_1 C 0.4592(6) 0.5866(9) 0.7747(4) 0.047(4) Uani 0.37 1 d PDU . -1
C6_1 C 0.4248(4) 0.5777(5) 0.7223(4) 0.0259(18) Uani 0.37 1 d PDU . -1
C7_1 C 0.3963(7) 0.6585(9) 0.7043(8) 0.048(4) Uani 0.37 1 d PDU . -1
C8_1 C 0.3552(4) 0.6504(9) 0.6534(8) 0.022(2) Uani 0.37 1 d PDU . -1
C9_1 C 0.3339(4) 0.5757(7) 0.6195(7) 0.038(3) Uani 0.37 1 d PDU . -1
C10_1 C 0.3671(2) 0.5054(8) 0.6415(3) 0.0415(17) Uani 0.37 1 d PDU . -1
C11_1 C 0.3437(4) 0.4236(8) 0.6306(6) 0.035(3) Uani 0.37 1 d PDU . -1
C12_1 C 0.3516(4) 0.3421(10) 0.6616(9) 0.037(4) Uani 0.37 1 d PDU . -1
C13_1 C 0.3922(5) 0.3316(8) 0.7075(5) 0.029(2) Uani 0.37 1 d PDU . -1
C14_1 C 0.3918(6) 0.2695(11) 0.7614(6) 0.059(4) Uani 0.37 1 d PDU . -1
C15_1 C 0.4179(5) 0.2857(10) 0.8234(6) 0.046(4) Uani 0.37 1 d PDU . -1
C16_1 C 0.4550(5) 0.3554(8) 0.8376(6) 0.037(3) Uani 0.37 1 d PDU . -1
C17_1 C 0.4534(5) 0.3759(7) 0.9039(6) 0.059(4) Uani 0.37 1 d PDU . -1
C18_1 C 0.4627(3) 0.4632(6) 0.9240(4) 0.058(3) Uani 0.37 1 d PDU . -1
C19_1 C 0.4743(3) 0.5236(5) 0.8769(4) 0.055(3) Uani 0.37 1 d PDU . -1
C20_1 C 0.4623(5) 0.6138(6) 0.8867(5) 0.052(3) Uani 0.37 1 d PDU . -1
C21_1 C 0.4503(7) 0.6543(7) 0.8232(6) 0.051(4) Uani 0.37 1 d PDU . -1
C22_1 C 0.4227(4) 0.7238(8) 0.8161(5) 0.034(3) Uani 0.37 1 d PDU . -1
C23_1 C 0.3939(5) 0.7269(10) 0.7514(5) 0.036(2) Uani 0.37 1 d PDU . -1
C24_1 C 0.3461(4) 0.7732(11) 0.7564(5) 0.049(3) Uani 0.37 1 d PDU . -1
C25_1 C 0.2975(4) 0.7628(9) 0.7139(6) 0.041(3) Uani 0.37 1 d PDU . -1
C26_1 C 0.3119(5) 0.7088(7) 0.6626(6) 0.052(3) Uani 0.37 1 d PDU . -1
C27_1 C 0.2610(4) 0.6637(8) 0.6369(6) 0.042(3) Uani 0.37 1 d PDU . -1
C28_1 C 0.2785(4) 0.5846(6) 0.6061(6) 0.0280(18) Uani 0.37 1 d PDU . -1
C29_1 C 0.2529(3) 0.5032(8) 0.6023(3) 0.0520(18) Uani 0.74 2 d SPDU . -1
C30_1 C 0.2874(4) 0.4328(6) 0.6080(7) 0.048(3) Uani 0.37 1 d PDU . -1
C31_1 C 0.2605(3) 0.3552(6) 0.6254(4) 0.0196(15) Uani 0.37 1 d PDU . -1
C32_1 C 0.2999(4) 0.2959(6) 0.6574(5) 0.037(3) Uani 0.37 1 d PDU . -1
C33_1 C 0.3021(5) 0.2430(13) 0.7057(7) 0.049(4) Uani 0.37 1 d PDU . -1
C34_1 C 0.3415(5) 0.2248(9) 0.7619(5) 0.047(3) Uani 0.37 1 d PDU . -1
C35_1 C 0.3129(2) 0.2050(4) 0.8165(3) 0.0256(13) Uani 0.37 1 d PDU . -1
C36_1 C 0.3419(3) 0.2229(5) 0.8787(5) 0.046(2) Uani 0.37 1 d PDU . -1
C37_1 C 0.3952(4) 0.2545(7) 0.8805(5) 0.0287(18) Uani 0.37 1 d PDU . -1
C38_1 C 0.4174(4) 0.3152(7) 0.9336(4) 0.046(2) Uani 0.37 1 d PDU . -1
C39_1 C 0.3844(3) 0.3465(6) 0.9823(4) 0.057(2) Uani 0.37 1 d PDU . -1
C40_1 C 0.3923(4) 0.4351(5) 1.0046(5) 0.065(3) Uani 0.37 1 d PDU . -1
C41_1 C 0.4350(2) 0.4853(7) 0.9766(3) 0.050(3) Uani 0.37 1 d PDU . -1
C42_1 C 0.4187(3) 0.5789(5) 0.9835(3) 0.047(2) Uani 0.37 1 d PDU . -1
C43_1 C 0.4320(3) 0.6415(6) 0.9387(4) 0.043(2) Uani 0.37 1 d PDU . -1
C44_1 C 0.3930(3) 0.7140(6) 0.9241(4) 0.044(2) Uani 0.37 1 d PDU . -1
C45_1 C 0.3883(5) 0.7534(11) 0.8629(4) 0.057(4) Uani 0.37 1 d PDU . -1
C46_1 C 0.3385(4) 0.7875(6) 0.8263(5) 0.057(3) Uani 0.37 1 d PDU . -1
C47_1 C 0.2948(3) 0.7752(4) 0.8617(4) 0.0446(19) Uani 0.37 1 d PDU . -1
C48_1 C 0.2501(4) 0.7623(6) 0.8161(5) 0.047(3) Uani 0.37 1 d PDU . -1
C49_1 C 0.2487(4) 0.7675(7) 0.7451(5) 0.027(2) Uani 0.37 1 d PDU . -1
C50_1 C 0.2065(7) 0.7042(12) 0.7189(4) 0.048(5) Uani 0.37 1 d PDU . -1
C51_1 C 0.2100(5) 0.6525(9) 0.6626(8) 0.040(4) Uani 0.37 1 d PDU . -1
C52_1 C 0.1815(5) 0.5716(7) 0.6500(5) 0.0259(18) Uani 0.37 1 d PDU . -1
C53_1 C 0.2034(3) 0.4915(10) 0.6226(3) 0.040(2) Uani 0.37 1 d PDU . -1
C54_1 C 0.1793(6) 0.4186(9) 0.6597(7) 0.066(5) Uani 0.37 1 d PDU . -1
C55_1 C 0.2106(5) 0.3452(9) 0.6524(8) 0.032(3) Uani 0.37 1 d PDU . -1
C56_1 C 0.2035(5) 0.2914(10) 0.7117(5) 0.022(2) Uani 0.37 1 d PDU . -1
C57_1 C 0.2500(4) 0.2440(6) 0.7284(4) 0.027(2) Uani 0.37 1 d PDU . -1
C58_1 C 0.2558(4) 0.2172(6) 0.7992(4) 0.0330(19) Uani 0.37 1 d PDU . -1
C59_1 C 0.2946(4) 0.7348(7) 0.9224(5) 0.043(3) Uani 0.37 1 d PDU . -1
C60_1 C 0.3446(3) 0.7084(7) 0.9556(4) 0.057(3) Uani 0.37 1 d PDU . -1
C61_1 C 0.3293(3) 0.6347(7) 0.9953(4) 0.047(2) Uani 0.37 1 d PDU . -1
C62_1 C 0.3674(3) 0.5803(6) 1.0095(4) 0.055(3) Uani 0.37 1 d PDU . -1
C63_1 C 0.3493(3) 0.4894(8) 1.0189(3) 0.055(2) Uani 0.37 1 d PDU . -1
C64_1 C 0.3312(3) 0.3169(6) 0.9796(4) 0.039(3) Uani 0.37 1 d PDU . -1
C65_1 C 0.3097(4) 0.2523(8) 0.9290(5) 0.047(3) Uani 0.37 1 d PDU . -1
C66_1 C 0.2534(3) 0.2697(5) 0.9100(3) 0.0328(14) Uani 0.37 1 d PDU . -1
C67_1 C 0.2276(3) 0.2512(4) 0.8483(3) 0.0285(13) Uani 0.37 1 d PDU . -1
C68_1 C 0.1849(3) 0.3046(5) 0.8284(4) 0.0297(15) Uani 0.37 1 d PDU . -1
C69_1 C 0.1714(4) 0.3219(7) 0.7606(5) 0.024(2) Uani 0.37 1 d PDU . -1
C70_1 C 0.1466(5) 0.4084(7) 0.7539(5) 0.033(2) Uani 0.37 1 d PDU . -1
C71_1 C 0.1490(6) 0.4611(10) 0.7056(6) 0.031(2) Uani 0.37 1 d PDU . -1
C72_1 C 0.1550(7) 0.5571(11) 0.7069(6) 0.050(4) Uani 0.37 1 d PDU . -1
C73_1 C 0.1534(5) 0.5909(8) 0.7722(5) 0.035(3) Uani 0.37 1 d PDU . -1
C74_1 C 0.1807(4) 0.6725(7) 0.7737(5) 0.028(2) Uani 0.37 1 d PDU . -1
C75_1 C 0.2079(3) 0.7064(5) 0.8321(3) 0.0333(17) Uani 0.37 1 d PDU . -1
C76_1 C 0.2109(3) 0.6549(5) 0.8895(3) 0.0363(15) Uani 0.37 1 d PDU . -1
C77_1 C 0.2521(4) 0.6737(7) 0.9373(5) 0.033(2) Uani 0.37 1 d PDU . -1
C78_1 C 0.2725(4) 0.6089(7) 0.9819(7) 0.048(3) Uani 0.37 1 d PDU . -1
C79_1 C 0.2558(3) 0.5253(6) 0.9789(3) 0.047(2) Uani 0.37 1 d PDU . -1
C80_1 C 0.2950(3) 0.4596(6) 1.0047(3) 0.0422(17) Uani 0.37 1 d PDU . -1
C81_1 C 0.2855(4) 0.3715(7) 0.9857(6) 0.042(2) Uani 0.37 1 d PDU . -1
C82_1 C 0.2400(4) 0.3447(7) 0.9441(5) 0.036(2) Uani 0.37 1 d PDU . -1
C83_1 C 0.2031(3) 0.4094(6) 0.9189(4) 0.0354(15) Uani 0.37 1 d PDU . -1
C84_1 C 0.1718(2) 0.3833(5) 0.8637(4) 0.0343(17) Uani 0.37 1 d PDU . -1
C85_1 C 0.1496(5) 0.4470(7) 0.8195(5) 0.032(2) Uani 0.37 1 d PDU . -1
C86_1 C 0.1536(8) 0.5339(8) 0.8296(6) 0.058(5) Uani 0.37 1 d PDU . -1
C87_1 C 0.1853(3) 0.5694(7) 0.8834(4) 0.0398(17) Uani 0.37 1 d PDU . -1
C88_1 C 0.2124(2) 0.5014(9) 0.9341(3) 0.0354(12) Uani 0.74 2 d SPDU . -1
C1_2 C 0.1898(2) 0.5478(4) 0.8948(3) 0.014(3) Uiso 0.13 1 d PGU . -2
C2_2 C 0.2084(2) 0.4703(4) 0.9308(3) 0.026(5) Uiso 0.13 1 d PGU . -2
C3_2 C 0.2023(2) 0.3833(4) 0.9127(3) 0.068(9) Uiso 0.13 1 d PGU . -2
C4_2 C 0.1732(2) 0.3789(4) 0.8513(3) 0.055(8) Uiso 0.13 1 d PGU . -2
C5_2 C 0.15125(18) 0.4488(4) 0.8105(3) 0.042(8) Uiso 0.13 1 d PGU . -2
C6_2 C 0.16076(19) 0.5335(4) 0.8302(3) 0.018(4) Uiso 0.13 1 d PGU . -2
C7_2 C 0.1579(2) 0.5917(4) 0.7726(3) 0.046(9) Uiso 0.13 1 d PGU . -2
C8_2 C 0.1776(2) 0.6738(4) 0.7969(4) 0.053(7) Uiso 0.13 1 d PGU . -2
C9_2 C 0.2073(3) 0.7053(4) 0.8544(4) 0.067(8) Uiso 0.13 1 d PGU . -2
C10_2 C 0.2059(2) 0.6345(4) 0.8989(3) 0.047(7) Uiso 0.13 1 d PGU . -2
C11_2 C 0.2453(3) 0.6415(4) 0.9512(3) 0.052(8) Uiso 0.13 1 d PGU . -2
C12_2 C 0.2728(3) 0.5769(5) 0.9916(2) 0.048(6) Uiso 0.13 1 d PGU . -2
C13_2 C 0.2502(3) 0.4951(5) 0.9826(2) 0.057(7) Uiso 0.13 1 d PGU . -2
C14_2 C 0.2921(3) 0.4295(5) 1.0005(2) 0.049(7) Uiso 0.13 1 d PGU . -2
C15_2 C 0.2850(3) 0.3443(4) 0.9722(2) 0.064(8) Uiso 0.13 1 d PGU . -2
C16_2 C 0.2397(3) 0.3148(4) 0.9298(3) 0.050(9) Uiso 0.13 1 d PGU . -2
C17_2 C 0.2543(3) 0.2525(4) 0.8862(3) 0.055(7) Uiso 0.13 1 d PGU . -2
C18_2 C 0.2282(2) 0.2499(4) 0.8223(3) 0.054(8) Uiso 0.13 1 d PGU . -2
C19_2 C 0.1863(2) 0.3080(4) 0.8088(3) 0.041(6) Uiso 0.13 1 d PGU . -2
C20_2 C 0.1736(2) 0.3337(4) 0.7425(3) 0.041(7) Uiso 0.13 1 d PGU . -2
C21_2 C 0.15018(18) 0.4207(4) 0.7426(3) 0.055(8) Uiso 0.13 1 d PGU . -2
C22_2 C 0.1520(2) 0.4646(5) 0.6905(3) 0.039(7) Uiso 0.13 1 d PGU . -2
C23_2 C 0.1502(2) 0.5563(5) 0.7083(3) 0.024(6) Uiso 0.13 1 d PGU . -2
C24_2 C 0.1813(3) 0.6026(5) 0.6646(3) 0.052(7) Uiso 0.13 1 d PGU . -2
C25_2 C 0.2090(3) 0.6814(4) 0.6783(3) 0.091(10) Uiso 0.13 1 d PGU . -2
C26_2 C 0.1994(3) 0.7163(4) 0.7418(4) 0.075(8) Uiso 0.13 1 d PGU . -2
C27_2 C 0.2458(3) 0.7708(3) 0.7682(4) 0.064(9) Uiso 0.13 1 d PGU . -2
C28_2 C 0.2451(3) 0.7651(3) 0.8391(4) 0.035(6) Uiso 0.13 1 d PGU . -2
C29_2 C 0.2886(3) 0.7659(3) 0.8872(4) 0.033(4) Uiso 0.13 1 d PGU . -2
C30_2 C 0.2818(3) 0.7119(4) 0.9399(3) 0.057(7) Uiso 0.13 1 d PGU . -2
C31_2 C 0.3322(3) 0.6921(4) 0.9734(3) 0.041(8) Uiso 0.13 1 d PGU . -2
C32_2 C 0.3270(3) 0.6099(5) 1.0083(3) 0.051(7) Uiso 0.13 1 d PGU . -2
C33_2 C 0.3593(3) 0.5459(5) 1.0202(2) 0.031(5) Uiso 0.13 1 d PGU . -2
C34_2 C 0.3469(3) 0.4522(5) 1.0182(2) 0.045(6) Uiso 0.13 1 d PGU . -2
C35_2 C 0.3927(3) 0.4066(5) 0.9971(3) 0.048(6) Uiso 0.13 1 d PGU . -2
C36_2 C 0.3836(3) 0.3256(4) 0.9662(3) 0.085(9) Uiso 0.13 1 d PGU . -2
C37_2 C 0.3301(3) 0.2889(4) 0.9582(3) 0.052(7) Uiso 0.13 1 d PGU . -2
C38_2 C 0.3112(3) 0.2325(4) 0.9015(3) 0.037(5) Uiso 0.13 1 d PGU . -2
C39_2 C 0.3445(3) 0.2163(3) 0.8490(3) 0.024(4) Uiso 0.13 1 d PGU . -2
C40_2 C 0.3192(3) 0.2129(3) 0.7857(3) 0.023(3) Uiso 0.13 1 d PGU . -2
C41_2 C 0.2616(3) 0.2224(3) 0.7769(3) 0.019(4) Uiso 0.13 1 d PGU . -2
C42_2 C 0.2502(2) 0.2559(4) 0.7079(3) 0.032(5) Uiso 0.13 1 d PGU . -2
C43_2 C 0.2069(2) 0.3098(4) 0.6920(3) 0.052(8) Uiso 0.13 1 d PGU . -2
C44_2 C 0.2146(3) 0.3750(4) 0.6414(3) 0.067(8) Uiso 0.13 1 d PGU . -2
C45_2 C 0.1869(2) 0.4529(5) 0.6404(3) 0.074(10) Uiso 0.13 1 d PGU . -2
C46_2 C 0.2062(3) 0.5428(5) 0.6221(3) 0.069(8) Uiso 0.13 1 d PGU . -2
C47_2 C 0.2568(3) 0.5397(5) 0.6020(2) 0.045(6) Uiso 0.13 1 d PGU . -2
C48_2 C 0.2836(3) 0.6194(5) 0.6184(3) 0.062(8) Uiso 0.13 1 d PGU . -2
C49_2 C 0.2589(3) 0.6939(4) 0.6500(3) 0.086(9) Uiso 0.13 1 d PGU . -2
C50_2 C 0.3031(3) 0.7392(4) 0.6891(3) 0.085(12) Uiso 0.13 1 d PGU . -2
C51_2 C 0.3000(3) 0.7819(3) 0.7515(4) 0.090(9) Uiso 0.13 1 d PGU . -2
C52_2 C 0.3422(3) 0.7923(3) 0.8005(4) 0.078(9) Uiso 0.13 1 d PGU . -2
C53_2 C 0.3387(3) 0.7812(3) 0.8698(4) 0.056(9) Uiso 0.13 1 d PGU . -2
C54_2 C 0.3917(3) 0.7403(4) 0.8953(4) 0.050(9) Uiso 0.13 1 d PGU . -2
C55_2 C 0.3851(3) 0.6998(4) 0.9539(3) 0.072(8) Uiso 0.13 1 d PGU . -2
C56_2 C 0.4255(3) 0.6304(5) 0.9576(3) 0.039(6) Uiso 0.13 1 d PGU . -2
C57_2 C 0.4091(3) 0.5622(5) 0.9949(3) 0.058(8) Uiso 0.13 1 d PGU . -2
C58_2 C 0.4305(3) 0.4718(5) 0.9809(3) 0.060(7) Uiso 0.13 1 d PGU . -2
C59_2 C 0.2875(3) 0.4642(5) 0.6000(2) 0.086(9) Uiso 0.13 1 d PGU . -2
C60_2 C 0.2659(3) 0.3812(5) 0.6164(2) 0.029(5) Uiso 0.13 1 d PGU . -2
C61_2 C 0.3115(3) 0.3289(4) 0.6420(2) 0.033(4) Uiso 0.13 1 d PGU . -2
C62_2 C 0.3008(3) 0.2683(4) 0.6818(3) 0.028(5) Uiso 0.13 1 d PGU . -2
C63_2 C 0.3444(2) 0.2477(4) 0.7313(3) 0.027(4) Uiso 0.13 1 d PGU . -2
C64_2 C 0.3970(2) 0.2538(4) 0.8565(3) 0.046(8) Uiso 0.13 1 d PGU . -2
C65_2 C 0.4170(2) 0.3056(4) 0.9148(3) 0.055(7) Uiso 0.13 1 d PGU . -2
C66_2 C 0.4530(2) 0.3745(5) 0.8949(3) 0.050(7) Uiso 0.13 1 d PGU . -2
C67_2 C 0.4600(2) 0.4552(5) 0.9281(3) 0.071(9) Uiso 0.13 1 d PGU . -2
C68_2 C 0.4733(2) 0.5259(5) 0.8903(4) 0.058(8) Uiso 0.13 1 d PGU . -2
C69_2 C 0.4580(2) 0.6130(5) 0.9056(4) 0.065(9) Uiso 0.13 1 d PGU . -2
C70_2 C 0.4499(2) 0.6659(4) 0.8464(4) 0.067(9) Uiso 0.13 1 d PGU . -2
C71_2 C 0.4178(3) 0.7306(4) 0.8373(4) 0.068(9) Uiso 0.13 1 d PGU . -2
C72_2 C 0.3877(3) 0.7518(4) 0.7752(4) 0.088(9) Uiso 0.13 1 d PGU . -2
C73_2 C 0.3989(3) 0.6931(4) 0.7231(4) 0.095(11) Uiso 0.13 1 d PGU . -2
C74_2 C 0.3523(3) 0.6942(4) 0.6772(3) 0.077(8) Uiso 0.13 1 d PGU . -2
C75_2 C 0.3384(3) 0.6202(5) 0.6358(3) 0.048(6) Uiso 0.13 1 d PGU . -2
C76_2 C 0.3697(3) 0.5429(5) 0.6440(3) 0.036(5) Uiso 0.13 1 d PGU . -2
C77_2 C 0.3444(3) 0.4656(5) 0.6210(2) 0.080(9) Uiso 0.13 1 d PGU . -2
C78_2 C 0.3605(3) 0.3819(5) 0.6483(3) 0.038(5) Uiso 0.13 1 d PGU . -2
C79_2 C 0.3992(2) 0.3758(4) 0.6996(3) 0.078(9) Uiso 0.13 1 d PGU . -2
C80_2 C 0.3934(2) 0.2977(4) 0.7410(3) 0.099(11) Uiso 0.13 1 d PGU . -2
C81_2 C 0.4212(2) 0.3000(4) 0.8047(3) 0.065(9) Uiso 0.13 1 d PGU . -2
C82_2 C 0.45320(19) 0.3732(4) 0.8279(3) 0.054(8) Uiso 0.13 1 d PGU . -2
C83_2 C 0.45630(18) 0.4464(5) 0.7858(3) 0.073(10) Uiso 0.13 1 d PGU . -2
C84_2 C 0.47207(18) 0.5224(5) 0.8196(4) 0.041(6) Uiso 0.13 1 d PGU . -2
C85_2 C 0.4576(2) 0.6067(5) 0.7923(4) 0.069(9) Uiso 0.13 1 d PGU . -2
C86_2 C 0.4322(2) 0.6134(5) 0.7304(4) 0.075(10) Uiso 0.13 1 d PGU . -2
C87_2 C 0.4138(2) 0.5391(5) 0.6960(3) 0.067(8) Uiso 0.13 1 d PGU . -2
C88_2 C 0.4262(2) 0.4515(5) 0.7209(3) 0.067(8) Uiso 0.13 1 d PGU . -2
Ni1 Ni 0.480588(13) 0.5000 0.581780(16) 0.01433(9) Uani 1 2 d SU . .
N1 N 0.53619(9) 0.5000 0.65351(11) 0.0167(4) Uani 1 2 d SU . .
N2 N 0.47953(6) 0.37239(12) 0.58296(8) 0.0171(3) Uani 1 1 d U . .
N3 N 0.42383(9) 0.5000 0.51132(11) 0.0167(4) Uani 1 2 d SU . .
C95 C 0.59860(7) 0.45613(15) 0.73660(9) 0.0212(4) Uani 1 1 d U . .
C96 C 0.56012(7) 0.42954(14) 0.68467(9) 0.0192(3) Uani 1 1 d U . .
C97 C 0.54896(8) 0.34375(14) 0.66988(10) 0.0207(4) Uani 1 1 d U . .
H97 H 0.5689 0.3002 0.6937 0.025 Uiso 1 1 calc R . .
C98 C 0.51064(8) 0.31740(14) 0.62260(9) 0.0193(3) Uani 1 1 d U . .
C99 C 0.49804(8) 0.22725(14) 0.60882(10) 0.0226(4) Uani 1 1 d U . .
C100 C 0.45852(8) 0.22723(14) 0.55988(10) 0.0217(4) Uani 1 1 d U . .
C101 C 0.44777(7) 0.31755(13) 0.54416(9) 0.0185(3) Uani 1 1 d U . .
C102 C 0.40989(7) 0.34396(14) 0.49632(9) 0.0195(3) Uani 1 1 d U . .
H102 H 0.3906 0.3004 0.4717 0.023 Uiso 1 1 calc R . .
C103 C 0.39834(7) 0.42932(13) 0.48217(9) 0.0177(3) Uani 1 1 d U . .
C104 C 0.35607(7) 0.45589(14) 0.43459(9) 0.0195(4) Uani 1 1 d U . .
C105 C 0.62936(9) 0.39509(16) 0.78243(11) 0.0262(4) Uani 1 1 d U . .
H10A H 0.6601 0.4267 0.8043 0.031 Uiso 1 1 calc R . .
H10B H 0.6437 0.3469 0.7571 0.031 Uiso 1 1 calc R . .
C106 C 0.59578(10) 0.35693(19) 0.83405(11) 0.0333(5) Uani 1 1 d U . .
H10C H 0.5800 0.4042 0.8580 0.050 Uiso 1 1 calc R . .
H10D H 0.6185 0.3213 0.8643 0.050 Uiso 1 1 calc R . .
H10E H 0.5673 0.3208 0.8130 0.050 Uiso 1 1 calc R . .
C107 C 0.52418(10) 0.15110(16) 0.64434(12) 0.0297(5) Uani 1 1 d U . .
H10F H 0.5631 0.1616 0.6505 0.036 Uiso 1 1 calc R . .
H10G H 0.5185 0.0983 0.6173 0.036 Uiso 1 1 calc R . .
C108 C 0.50285(14) 0.1349(2) 0.71024(16) 0.0472(7) Uani 1 1 d U . .
H10H H 0.5214 0.0849 0.7311 0.071 Uiso 1 1 calc R . .
H10I H 0.4645 0.1228 0.7044 0.071 Uiso 1 1 calc R . .
H10J H 0.5090 0.1865 0.7377 0.071 Uiso 1 1 calc R . .
C109 C 0.42986(9) 0.15156(16) 0.52716(12) 0.0280(4) Uani 1 1 d U . .
H10K H 0.4510 0.0980 0.5366 0.034 Uiso 1 1 calc R . .
H10L H 0.4274 0.1608 0.4795 0.034 Uiso 1 1 calc R . .
C110 C 0.37366(11) 0.1386(2) 0.54917(16) 0.0406(6) Uani 1 1 d U . .
H11A H 0.3575 0.0869 0.5280 0.061 Uiso 1 1 calc R . .
H11B H 0.3518 0.1897 0.5372 0.061 Uiso 1 1 calc R . .
H11C H 0.3757 0.1309 0.5964 0.061 Uiso 1 1 calc R . .
C111 C 0.31779(8) 0.39502(15) 0.39853(10) 0.0241(4) Uani 1 1 d U . .
H11D H 0.3374 0.3432 0.3848 0.029 Uiso 1 1 calc R . .
H11E H 0.3018 0.4242 0.3589 0.029 Uiso 1 1 calc R . .
C112 C 0.27332(9) 0.36633(19) 0.44062(12) 0.0319(5) Uani 1 1 d U . .
H11F H 0.2484 0.3282 0.4152 0.048 Uiso 1 1 calc R . .
H11G H 0.2542 0.4176 0.4548 0.048 Uiso 1 1 calc R . .
H11H H 0.2890 0.3348 0.4788 0.048 Uiso 1 1 calc R . .
C113 C 0.4567(2) -0.0487(4) 1.0766(3) 0.0455(14) Uani 0.50 1 d PDU A -1
C114 C 0.4829(2) 0.0100(9) 1.1205(3) 0.056(2) Uani 0.50 1 d PDU A -1
H114 H 0.5039 -0.0126 1.1570 0.068 Uiso 0.50 1 calc PR A -1
C115 C 0.4796(4) 0.0976(6) 1.1129(4) 0.067(2) Uani 0.50 1 d PDU A -1
H115 H 0.4988 0.1343 1.1435 0.081 Uiso 0.50 1 calc PR A -1
C116 C 0.4490(5) 0.1346(7) 1.0615(5) 0.060(2) Uani 0.50 1 d PDU A -1
H116 H 0.4460 0.1959 1.0566 0.072 Uiso 0.50 1 calc PR A -1
C117 C 0.4227(3) 0.0777(5) 1.0175(4) 0.0528(16) Uani 0.50 1 d PDU A -1
H117 H 0.4018 0.1007 0.9812 0.063 Uiso 0.50 1 calc PR A -1
C118 C 0.4263(2) -0.0118(9) 1.0251(3) 0.045(2) Uani 0.50 1 d PDU A -1
H118 H 0.4074 -0.0485 0.9941 0.054 Uiso 0.50 1 calc PR A -1
C119 C 0.4607(5) -0.1442(8) 1.0837(6) 0.070(3) Uani 0.50 1 d PDU A -1
H11I H 0.4393 -0.1723 1.0479 0.105 Uiso 0.50 1 calc PR A -1
H11J H 0.4473 -0.1616 1.1252 0.105 Uiso 0.50 1 calc PR A -1
H11K H 0.4981 -0.1620 1.0829 0.105 Uiso 0.50 1 calc PR A -1
C120 C 0.3099(3) -0.002(2) 0.8134(4) 0.0311(18) Uani 0.20 1 d PDU B -2
C121 C 0.2847(4) 0.002(3) 0.7508(5) 0.0318(19) Uani 0.20 1 d PDU B -2
H121 H 0.2468 0.0015 0.7454 0.038 Uiso 0.20 1 calc PR B -2
C122 C 0.3131(6) 0.006(3) 0.6970(7) 0.037(5) Uani 0.20 1 d PDU B -2
H122 H 0.2947 0.0086 0.6550 0.044 Uiso 0.20 1 calc PR B -2
C123 C 0.3683(4) 0.006(3) 0.7031(5) 0.035(4) Uani 0.20 1 d PDU B -2
H123 H 0.3883 0.0057 0.6658 0.043 Uiso 0.20 1 calc PR B -2
C124 C 0.3938(4) 0.005(3) 0.7658(5) 0.037(4) Uani 0.20 1 d PDU B -2
H124 H 0.4316 0.0100 0.7712 0.045 Uiso 0.20 1 calc PR B -2
C125 C 0.3653(3) -0.002(5) 0.8194(6) 0.027(2) Uani 0.20 1 d PDU B -2
H125 H 0.3837 -0.0072 0.8612 0.033 Uiso 0.20 1 calc PR B -2
C126 C 0.2807(7) -0.005(4) 0.8723(7) 0.043(5) Uani 0.20 1 d PDU B -2
H12A H 0.3059 -0.0047 0.9111 0.064 Uiso 0.20 1 d PR B -2
H12B H 0.2624 -0.0611 0.8689 0.064 Uiso 0.20 1 d PR B -2
H12C H 0.2550 0.0422 0.8757 0.064 Uiso 0.20 1 d PR B -2
C127 C 0.3224(2) 0.002(4) 0.7523(2) 0.0199(15) Uani 0.30 1 d PDU C -3
C128 C 0.3707(2) 0.000(5) 0.7911(3) 0.0208(10) Uani 0.30 1 d PDU C -3
H128 H 0.4035 0.0016 0.7712 0.025 Uiso 0.30 1 calc PR C -3
C129 C 0.3712(2) -0.004(4) 0.8580(3) 0.024(3) Uani 0.30 1 d PDU C -3
H129 H 0.4043 -0.0049 0.8837 0.029 Uiso 0.30 1 calc PR C -3
C130 C 0.3235(2) -0.005(3) 0.8880(3) 0.023(3) Uani 0.30 1 d PDU C -3
H130 H 0.3239 -0.0063 0.9340 0.027 Uiso 0.30 1 calc PR C -3
C131 C 0.2754(3) -0.005(3) 0.8504(4) 0.024(3) Uani 0.30 1 d PDU C -3
H131 H 0.2427 -0.0093 0.8705 0.029 Uiso 0.30 1 calc PR C -3
C132 C 0.2750(2) 0.000(5) 0.7835(3) 0.0235(10) Uani 0.30 1 d PDU C -3
H132 H 0.2418 0.0032 0.7582 0.028 Uiso 0.30 1 calc PR C -3
C133 C 0.3210(4) 0.0093(16) 0.6806(4) 0.025(4) Uani 0.30 1 d PDU C -3
H13A H 0.2842 0.0105 0.6619 0.038 Uiso 0.30 1 d PR C -3
H13B H 0.3391 -0.0405 0.6629 0.038 Uiso 0.30 1 d PR C -3
H13C H 0.3384 0.0637 0.6697 0.038 Uiso 0.30 1 d PR C -3

loop_
_atom_site_aniso_label
_atom_site_aniso_U_11
_atom_site_aniso_U_22
_atom_site_aniso_U_33
_atom_site_aniso_U_23
_atom_site_aniso_U_13
_atom_site_aniso_U_12
Sm1 0.0351(5) 0.0301(3) 0.0228(6) 0.0173(4) 0.0074(4) 0.0145(3)
Sm2 0.0334(5) 0.0250(6) 0.0374(6) 0.0153(4) 0.0087(4) 0.0083(3)
Sm3 0.0712(17) 0.122(3) 0.0346(9) 0.0228(13) 0.0004(9) 0.0641(16)
Sm4 0.0522(19) 0.049(2) 0.0337(10) 0.0246(12) 0.0121(11) 0.0230(12)
Sm5 0.103(3) 0.043(2) 0.095(3) 0.013(2) 0.027(3) 0.009(2)
Sm6 0.084(4) 0.091(4) 0.120(5) 0.065(4) -0.055(3) -0.027(3)
Sm7 0.093(6) 0.073(5) 0.079(6) 0.056(4) 0.031(4) 0.042(4)
C1_1 0.0242(17) 0.009(4) 0.0271(18) 0.002(3) 0.0211(14) 0.003(3)
C2_1 0.023(4) 0.122(9) 0.068(7) -0.030(6) 0.021(4) 0.015(6)
C3_1 0.014(3) 0.021(4) 0.033(4) 0.002(3) 0.010(3) -0.003(2)
C4_1 0.029(2) 0.021(3) 0.069(4) -0.009(5) 0.027(2) -0.004(4)
C5_1 0.046(6) 0.058(6) 0.038(5) -0.007(4) 0.017(4) -0.018(4)
C6_1 0.029(3) 0.016(3) 0.034(3) -0.022(2) 0.013(2) -0.008(2)
C7_1 0.056(6) 0.028(5) 0.065(7) -0.004(4) 0.034(5) 0.006(4)
C8_1 0.029(4) 0.028(5) 0.012(3) 0.004(3) 0.017(3) 0.004(3)
C9_1 0.061(6) 0.041(5) 0.011(4) 0.011(3) -0.002(3) -0.002(4)
C10_1 0.049(3) 0.048(5) 0.030(2) 0.013(5) 0.017(2) -0.017(6)
C11_1 0.040(4) 0.052(6) 0.013(4) 0.007(4) 0.010(3) 0.016(4)
C12_1 0.047(6) 0.042(6) 0.023(6) -0.008(4) 0.017(4) 0.012(4)
C13_1 0.032(4) 0.036(5) 0.021(3) 0.004(3) 0.011(3) 0.019(4)
C14_1 0.094(7) 0.032(6) 0.057(6) 0.013(4) 0.044(5) 0.030(5)
C15_1 0.046(4) 0.041(5) 0.051(5) -0.003(4) 0.002(3) 0.036(3)
C16_1 0.020(3) 0.026(4) 0.065(6) 0.030(4) 0.000(4) 0.006(3)
C17_1 0.042(6) 0.071(7) 0.060(6) 0.011(5) -0.020(5) 0.031(5)
C18_1 0.019(3) 0.094(6) 0.057(5) -0.009(4) -0.022(3) 0.007(3)
C19_1 0.017(2) 0.065(6) 0.083(5) -0.026(4) 0.005(3) -0.013(3)
C20_1 0.021(3) 0.063(5) 0.074(7) -0.032(5) 0.006(4) -0.022(3)
C21_1 0.057(7) 0.046(6) 0.051(5) -0.020(4) 0.025(5) -0.026(5)
C22_1 0.039(4) 0.019(4) 0.044(4) -0.002(3) 0.007(3) -0.014(3)
C23_1 0.051(5) 0.021(4) 0.036(4) -0.010(3) 0.012(3) 0.002(4)
C24_1 0.050(4) 0.035(5) 0.059(5) 0.019(4) -0.011(4) -0.020(4)
C25_1 0.043(5) 0.020(4) 0.060(6) 0.025(4) 0.014(4) 0.013(3)
C26_1 0.063(6) 0.045(5) 0.055(6) 0.020(4) 0.048(5) 0.015(4)
C27_1 0.069(6) 0.035(5) 0.021(5) 0.000(4) 0.000(3) 0.009(4)
C28_1 0.039(4) 0.023(4) 0.022(3) 0.010(3) 0.001(3) 0.021(4)
C29_1 0.078(4) 0.055(5) 0.021(2) 0.006(7) -0.010(2) 0.014(8)
C30_1 0.073(6) 0.053(6) 0.021(3) -0.015(4) 0.010(4) -0.053(5)
C31_1 0.033(3) 0.025(4) 0.001(3) -0.001(3) 0.0000(18) -0.012(3)
C32_1 0.045(4) 0.036(5) 0.027(4) -0.024(3) -0.012(4) 0.005(4)
C33_1 0.054(5) 0.040(5) 0.053(5) -0.014(4) 0.003(4) 0.008(4)
C34_1 0.064(6) 0.004(4) 0.080(6) -0.004(4) 0.040(5) -0.002(4)
C35_1 0.025(3) 0.009(2) 0.041(3) 0.003(2) -0.002(2) 0.002(2)
C36_1 0.052(5) 0.022(3) 0.064(5) 0.018(3) 0.010(4) 0.009(3)
C37_1 0.026(3) 0.024(4) 0.036(4) 0.022(3) 0.004(3) 0.011(3)
C38_1 0.059(5) 0.045(5) 0.030(4) 0.008(4) -0.018(4) 0.021(4)
C39_1 0.078(5) 0.055(5) 0.034(3) 0.024(4) -0.017(4) 0.013(4)
C40_1 0.082(7) 0.077(6) 0.032(4) 0.005(4) -0.029(5) 0.000(6)
C41_1 0.042(3) 0.065(7) 0.038(3) -0.005(4) -0.034(3) 0.002(4)
C42_1 0.024(3) 0.089(6) 0.024(3) -0.028(4) -0.015(2) -0.001(4)
C43_1 0.026(3) 0.055(5) 0.045(4) -0.031(4) -0.011(3) -0.007(3)
C44_1 0.038(3) 0.046(4) 0.046(5) -0.038(4) -0.014(3) -0.003(3)
C45_1 0.049(5) 0.037(5) 0.083(8) -0.014(5) -0.016(5) -0.012(4)
C46_1 0.082(6) 0.016(4) 0.070(6) 0.000(3) -0.011(5) -0.014(4)
C47_1 0.041(3) 0.014(3) 0.080(6) -0.012(3) 0.012(4) 0.006(3)
C48_1 0.058(5) 0.024(5) 0.056(6) -0.011(4) -0.012(5) 0.025(4)
C49_1 0.044(4) 0.011(3) 0.029(5) -0.004(3) 0.017(3) 0.013(3)
C50_1 0.064(8) 0.038(6) 0.040(6) 0.009(5) 0.002(5) 0.038(5)
C51_1 0.053(6) 0.043(6) 0.022(5) 0.014(4) -0.009(3) 0.031(5)
C52_1 0.025(3) 0.030(4) 0.021(3) -0.003(3) -0.009(3) -0.001(3)
C53_1 0.068(4) 0.021(6) 0.027(2) -0.011(3) -0.030(2) 0.008(4)
C54_1 0.053(7) 0.078(8) 0.060(8) -0.018(6) -0.036(5) -0.019(6)
C55_1 0.037(4) 0.032(5) 0.025(5) -0.008(4) -0.009(3) 0.000(4)
C56_1 0.024(3) 0.019(4) 0.020(3) -0.008(3) -0.007(3) -0.013(3)
C57_1 0.047(4) 0.013(4) 0.021(4) -0.002(3) 0.007(3) -0.017(3)
C58_1 0.050(4) 0.011(4) 0.037(4) 0.002(3) -0.006(3) -0.015(3)
C59_1 0.042(5) 0.035(5) 0.054(5) -0.026(4) 0.010(4) -0.001(4)
C60_1 0.032(4) 0.075(6) 0.064(5) -0.060(5) -0.003(4) 0.000(4)
C61_1 0.056(4) 0.058(5) 0.027(3) -0.026(4) 0.004(3) 0.002(4)
C62_1 0.047(4) 0.100(7) 0.017(3) -0.022(4) -0.002(3) -0.006(5)
C63_1 0.066(4) 0.085(7) 0.014(2) 0.002(5) 0.000(2) 0.015(6)
C64_1 0.064(6) 0.035(4) 0.019(3) 0.022(3) 0.007(3) 0.006(4)
C65_1 0.060(6) 0.035(5) 0.046(5) 0.024(4) 0.007(4) 0.000(4)
C66_1 0.035(3) 0.029(3) 0.037(3) 0.016(3) 0.016(2) -0.003(2)
C67_1 0.024(3) 0.016(3) 0.047(4) 0.015(2) 0.015(3) 0.003(2)
C68_1 0.030(3) 0.025(3) 0.035(4) 0.012(2) 0.009(3) -0.010(3)
C69_1 0.021(3) 0.017(3) 0.032(5) 0.001(3) -0.005(3) -0.015(3)
C70_1 0.018(3) 0.036(4) 0.043(5) 0.003(4) -0.004(4) -0.006(3)
C71_1 0.017(3) 0.034(4) 0.040(4) -0.005(3) -0.014(3) 0.004(3)
C72_1 0.031(6) 0.052(7) 0.064(7) -0.004(5) -0.014(4) 0.012(5)
C73_1 0.025(4) 0.045(5) 0.036(5) -0.007(4) 0.000(4) 0.014(3)
C74_1 0.029(5) 0.029(4) 0.024(4) 0.005(3) -0.003(3) 0.019(3)
C75_1 0.029(3) 0.035(4) 0.037(4) -0.007(3) 0.008(3) 0.015(4)
C76_1 0.037(3) 0.034(3) 0.041(3) -0.009(3) 0.019(3) 0.006(3)
C77_1 0.030(4) 0.033(5) 0.039(4) -0.019(4) 0.012(3) 0.003(4)
C78_1 0.058(5) 0.059(6) 0.031(4) -0.013(5) 0.022(4) 0.014(5)
C79_1 0.051(4) 0.070(6) 0.022(3) -0.004(3) 0.024(3) 0.004(3)
C80_1 0.059(4) 0.053(4) 0.014(2) 0.001(3) 0.006(3) -0.002(4)
C81_1 0.058(6) 0.051(5) 0.021(3) 0.012(4) 0.021(4) 0.003(4)
C82_1 0.044(5) 0.030(4) 0.037(4) 0.010(3) 0.023(4) 0.000(4)
C83_1 0.029(3) 0.039(4) 0.040(4) 0.004(3) 0.019(3) -0.005(3)
C84_1 0.024(3) 0.040(4) 0.041(3) -0.003(3) 0.019(2) -0.011(3)
C85_1 0.020(3) 0.034(4) 0.044(4) 0.002(3) 0.016(3) 0.004(3)
C86_1 0.046(5) 0.063(8) 0.067(7) 0.004(5) 0.015(5) 0.001(5)
C87_1 0.045(4) 0.046(4) 0.031(3) 0.004(4) 0.018(3) 0.008(4)
C88_1 0.041(3) 0.029(3) 0.040(3) 0.010(7) 0.026(2) 0.006(7)
Ni1 0.01307(15) 0.01572(18) 0.01414(16) 0.000 0.00076(11) 0.000
N1 0.0152(9) 0.0194(11) 0.0155(9) 0.000 0.0004(7) 0.000
N2 0.0167(7) 0.0174(8) 0.0170(7) 0.0001(5) 0.0010(5) -0.0006(5)
N3 0.0153(9) 0.0176(11) 0.0170(9) 0.000 -0.0002(7) 0.000
C95 0.0163(7) 0.0283(11) 0.0186(8) 0.0007(7) -0.0011(6) 0.0006(7)
C96 0.0157(7) 0.0237(10) 0.0180(8) 0.0014(7) 0.0005(6) -0.0003(7)
C97 0.0203(8) 0.0214(10) 0.0200(8) 0.0036(7) -0.0010(6) 0.0014(7)
C98 0.0191(8) 0.0186(9) 0.0204(8) 0.0026(7) 0.0017(6) 0.0000(7)
C99 0.0238(9) 0.0189(9) 0.0249(9) 0.0026(7) 0.0015(7) -0.0009(7)
C100 0.0219(8) 0.0184(9) 0.0248(9) 0.0007(7) 0.0020(7) -0.0012(7)
C101 0.0178(7) 0.0177(9) 0.0203(8) -0.0003(6) 0.0025(6) -0.0015(6)
C102 0.0179(7) 0.0209(9) 0.0197(8) -0.0021(7) 0.0008(6) -0.0021(7)
C103 0.0154(7) 0.0212(9) 0.0166(7) -0.0014(6) 0.0010(6) -0.0007(6)
C104 0.0159(7) 0.0259(10) 0.0166(7) -0.0015(7) 0.0000(6) -0.0007(7)
C105 0.0217(9) 0.0309(12) 0.0250(9) 0.0030(8) -0.0050(7) 0.0028(8)
C106 0.0361(11) 0.0401(14) 0.0232(10) 0.0068(9) -0.0013(8) 0.0028(10)
C107 0.0331(11) 0.0209(11) 0.0344(11) 0.0048(8) -0.0027(9) 0.0022(8)
C108 0.0571(17) 0.0398(16) 0.0451(15) 0.0213(13) 0.0076(13) 0.0045(13)
C109 0.0283(10) 0.0204(10) 0.0349(11) -0.0030(8) -0.0003(8) -0.0031(8)
C110 0.0367(12) 0.0336(14) 0.0525(16) -0.0012(12) 0.0092(11) -0.0132(11)
C111 0.0209(8) 0.0296(11) 0.0210(9) -0.0038(7) -0.0028(7) -0.0021(7)
C112 0.0247(9) 0.0394(13) 0.0315(11) -0.0073(10) 0.0010(8) -0.0103(9)
C113 0.032(2) 0.063(4) 0.043(3) 0.014(3) 0.014(2) 0.005(2)
C114 0.043(2) 0.078(6) 0.048(3) 0.014(5) 0.004(2) -0.002(4)
C115 0.070(5) 0.087(6) 0.045(3) -0.010(4) 0.011(3) -0.034(4)
C116 0.068(6) 0.060(5) 0.053(5) 0.006(4) 0.013(4) -0.008(4)
C117 0.058(4) 0.050(4) 0.052(3) 0.006(3) 0.007(3) 0.006(3)
C118 0.046(2) 0.052(8) 0.039(2) 0.003(3) 0.0044(18) 0.003(3)
C119 0.057(5) 0.083(6) 0.071(7) 0.017(5) 0.013(5) 0.019(4)
C120 0.039(4) 0.024(4) 0.031(4) -0.002(8) 0.004(3) -0.001(8)
C121 0.034(4) 0.026(5) 0.035(4) 0.001(9) 0.004(4) -0.001(9)
C122 0.040(6) 0.024(9) 0.046(8) -0.002(8) -0.001(5) -0.002(7)
C123 0.039(4) 0.030(9) 0.038(4) -0.003(7) 0.003(3) 0.005(7)
C124 0.040(5) 0.032(9) 0.039(5) -0.005(7) -0.004(4) 0.005(7)
C125 0.030(4) 0.027(5) 0.025(5) -0.001(9) 0.006(4) 0.001(8)
C126 0.045(6) 0.036(10) 0.047(7) -0.003(9) 0.007(6) -0.001(8)
C127 0.024(2) 0.015(4) 0.021(2) 0.002(7) 0.0033(16) 0.001(7)
C128 0.020(2) 0.025(2) 0.019(2) 0.000(9) 0.010(2) 0.000(9)
C129 0.023(2) 0.027(7) 0.022(3) 0.003(7) 0.0005(18) 0.001(6)
C130 0.027(2) 0.019(9) 0.022(2) 0.000(5) 0.0020(17) 0.002(5)
C131 0.020(2) 0.022(8) 0.031(4) 0.007(6) 0.001(2) -0.003(5)
C132 0.021(2) 0.025(3) 0.024(2) 0.000(9) 0.0012(18) 0.000(9)
C133 0.036(4) 0.017(9) 0.023(3) -0.004(4) 0.002(3) -0.004(4)

loop_
_atom_type_symbol
_atom_type_description
_atom_type_scat_dispersion_real
_atom_type_scat_dispersion_imag
_atom_type_scat_source
C C -0.0020 0.0015 'International Tables Vol C Tables 4.2.6.8 and 6.1.1.4'
H H 0.0000 0.0000 'International Tables Vol C Tables 4.2.6.8 and 6.1.1.4'
N N -0.0030 0.0031 'International Tables Vol C Tables 4.2.6.8 and 6.1.1.4'
Sm Sm -0.2637 3.2800 'International Tables Vol C Tables 4.2.6.8 and 6.1.1.4'
Ni Ni 0.2326 1.0569 'International Tables Vol C Tables 4.2.6.8 and 6.1.1.4'

loop_
_geom_angle_atom_site_label_1
_geom_angle_atom_site_label_2
_geom_angle_atom_site_label_3
_geom_angle
_geom_angle_site_symmetry_1
_geom_angle_site_symmetry_3
C60_1 Sm1 C44_1 34.6(2) 6_565 6_565
C60_1 Sm1 C37_2 8.6(3) 6_565 .
C44_1 Sm1 C37_2 42.7(3) 6_565 .
C60_1 Sm1 C36_2 26.3(3) 6_565 .
C44_1 Sm1 C36_2 26.0(3) 6_565 .
C37_2 Sm1 C36_2 34.02(7) . .
C60_1 Sm1 C54_2 44.4(3) 6_565 6_565
C44_1 Sm1 C54_2 16.7(3) 6_565 6_565
C37_2 Sm1 C54_2 51.00(7) . 6_565
C36_2 Sm1 C54_2 42.49(14) . 6_565
C60_1 Sm1 C55_2 24.1(3) 6_565 6_565
C44_1 Sm1 C55_2 16.1(3) 6_565 6_565
C37_2 Sm1 C55_2 32.63(8) . 6_565
C36_2 Sm1 C55_2 10.8(2) . 6_565
C54_2 Sm1 C55_2 32.05(11) 6_565 6_565
C60_1 Sm1 C65_2 49.7(3) 6_565 .
C44_1 Sm1 C65_2 16.4(3) 6_565 .
C37_2 Sm1 C65_2 58.14(11) . .
C36_2 Sm1 C65_2 33.27(6) . .
C54_2 Sm1 C65_2 23.22(18) 6_565 .
C55_2 Sm1 C65_2 27.1 6_565 .
C60_1 Sm1 C59_1 33.7(2) 6_565 6_565
C44_1 Sm1 C59_1 60.3(3) 6_565 6_565
C37_2 Sm1 C59_1 26.9(3) . 6_565
C36_2 Sm1 C59_1 60.0(3) . 6_565
C54_2 Sm1 C59_1 60.6(3) 6_565 6_565
C55_2 Sm1 C59_1 56.0(3) 6_565 6_565
C65_2 Sm1 C59_1 76.7(3) . 6_565
C60_1 Sm1 C31_2 12.4(3) 6_565 6_565
C44_1 Sm1 C31_2 45.6(2) 6_565 6_565
C37_2 Sm1 C31_2 9.6(2) . 6_565
C36_2 Sm1 C31_2 30.68(7) . 6_565
C54_2 Sm1 C31_2 56.64(16) 6_565 6_565
C55_2 Sm1 C31_2 32.59(9) 6_565 6_565
C65_2 Sm1 C31_2 59.58(10) . 6_565
C59_1 Sm1 C31_2 34.3(2) 6_565 6_565
C60_1 Sm1 C37_1 51.3(3) 6_565 .
C44_1 Sm1 C37_1 23.5(3) 6_565 .
C37_2 Sm1 C37_1 57.6(3) . .
C36_2 Sm1 C37_1 49.5(3) . .
C54_2 Sm1 C37_1 7.3(3) 6_565 .
C55_2 Sm1 C37_1 39.2(3) 6_565 .
C65_2 Sm1 C37_1 26.4(3) . .
C59_1 Sm1 C37_1 64.6(3) 6_565 .
C31_2 Sm1 C37_1 63.6(3) 6_565 .
C60_1 Sm1 C45_1 57.0(3) 6_565 6_565
C44_1 Sm1 C45_1 32.3(2) 6_565 6_565
C37_2 Sm1 C45_1 62.3(3) . 6_565
C36_2 Sm1 C45_1 58.1(2) . 6_565
C54_2 Sm1 C45_1 15.6(2) 6_565 6_565
C55_2 Sm1 C45_1 47.6(2) 6_565 6_565
C65_2 Sm1 C45_1 35.0(3) . 6_565
C59_1 Sm1 C45_1 64.8(3) 6_565 6_565
C31_2 Sm1 C45_1 69.3(3) 6_565 6_565
C37_1 Sm1 C45_1 9.1(3) . 6_565
C62_2 Sm2 C42_2 34.01(10) 6_565 6_565
C62_2 Sm2 C50_2 4.54(14) 6_565 .
C42_2 Sm2 C50_2 33.5 6_565 .
C62_2 Sm2 C32_1 15.4(2) 6_565 6_565
C42_2 Sm2 C32_1 42.8(3) 6_565 6_565
C50_2 Sm2 C32_1 19.8(3) . 6_565
C62_2 Sm2 Sm6 141.9(3) 6_565 6_565
C42_2 Sm2 Sm6 133.4(2) 6_565 6_565
C50_2 Sm2 Sm6 146.5(3) . 6_565
C32_1 Sm2 Sm6 127.3(3) 6_565 6_565
C62_2 Sm2 C49_2 31.14(12) 6_565 .
C42_2 Sm2 C49_2 34.06(13) 6_565 .
C50_2 Sm2 C49_2 34.96(7) . .
C32_1 Sm2 C49_2 24.1(3) 6_565 .
C62_2 Sm2 C27_1 39.5(3) 6_565 .
C42_2 Sm2 C27_1 46.3(3) 6_565 .
C50_2 Sm2 C27_1 43.8(3) . .
C32_1 Sm2 C27_1 28.0(4) 6_565 .
C49_2 Sm2 C27_1 12.4(3) . .
C62_2 Sm2 C26_1 14.1(2) 6_565 .
C42_2 Sm2 C26_1 46.2(3) 6_565 .
C50_2 Sm2 C26_1 17.7(3) . .
C32_1 Sm2 C26_1 7.3(4) 6_565 .
C49_2 Sm2 C26_1 31.3(3) . .
C27_1 Sm2 C26_1 35.1(3) . .
C62_2 Sm2 C57_1 40.0(3) 6_565 6_565
C42_2 Sm2 C57_1 10.5(3) 6_565 6_565
C50_2 Sm2 C57_1 38.3(3) . 6_565
C32_1 Sm2 C57_1 51.1(3) 6_565 6_565
C49_2 Sm2 C57_1 44.6(3) . 6_565
C27_1 Sm2 C57_1 56.8(3) . 6_565
C26_1 Sm2 C57_1 53.4(3) . 6_565
C36_2 Sm3 C44_1 27.0(3) . 6_565
C36_2 Sm3 C65_2 35.04(8) . .
C44_1 Sm3 C65_2 17.1(3) 6_565 .
C36_2 Sm3 C55_2 11.1(2) . 6_565
C44_1 Sm3 C55_2 16.5(3) 6_565 6_565
C65_2 Sm3 C55_2 28.18(5) . 6_565
C36_2 Sm3 C60_1 26.9(3) . 6_565
C44_1 Sm3 C60_1 34.3(2) 6_565 6_565
C65_2 Sm3 C60_1 50.4(3) . 6_565
C55_2 Sm3 C60_1 24.4(3) 6_565 6_565
C36_2 Sm3 C39_1 10.8(3) . .
C44_1 Sm3 C39_1 37.4(3) 6_565 .
C65_2 Sm3 C39_1 43.0(3) . .
C55_2 Sm3 C39_1 21.8(3) 6_565 .
C60_1 Sm3 C39_1 33.0(3) 6_565 .
C36_2 Sm3 C43_1 35.6(3) . 6_565
C44_1 Sm3 C43_1 36.1(3) 6_565 6_565
C65_2 Sm3 C43_1 23.8(3) . 6_565
C55_2 Sm3 C43_1 36.5(3) 6_565 6_565
C60_1 Sm3 C43_1 60.6(3) 6_565 6_565
C39_1 Sm3 C43_1 37.2(3) . 6_565
C36_2 Sm3 C38_1 27.2(3) . .
C44_1 Sm3 C38_1 18.2(3) 6_565 .
C65_2 Sm3 C38_1 9.7(3) . .
C55_2 Sm3 C38_1 22.8(3) 6_565 .
C60_1 Sm3 C38_1 46.8(3) 6_565 .
C39_1 Sm3 C38_1 34.0(2) . .
C43_1 Sm3 C38_1 17.9(3) 6_565 .
C36_2 Sm3 C56_2 30.5(2) . 6_565
C44_1 Sm3 C56_2 39.5(3) 6_565 6_565
C65_2 Sm3 C56_2 31.4(3) . 6_565
C55_2 Sm3 C56_2 34.80(12) 6_565 6_565
C60_1 Sm3 C56_2 57.2(3) 6_565 6_565
C39_1 Sm3 C56_2 29.1(3) . 6_565
C43_1 Sm3 C56_2 10.8(3) 6_565 6_565
C38_1 Sm3 C56_2 23.0(3) . 6_565
C36_2 Sm3 C35_2 32.91(7) . .
C44_1 Sm3 C35_2 57.5(3) 6_565 .
C65_2 Sm3 C35_2 57.64(12) . .
C55_2 Sm3 C35_2 43.7(3) 6_565 .
C60_1 Sm3 C35_2 53.7(3) 6_565 .
C39_1 Sm3 C35_2 22.6(3) . .
C43_1 Sm3 C35_2 41.3(3) 6_565 .
C38_1 Sm3 C35_2 48.0(3) . .
C56_2 Sm3 C35_2 30.47(14) 6_565 .
C51_1 Sm4 C27_1 33.7(3) . .
C51_1 Sm4 C25_2 12.6(3) . .
C27_1 Sm4 C25_2 38.1(3) . .
C51_1 Sm4 C43_2 19.4(3) . 6_565
C27_1 Sm4 C43_2 44.1(3) . 6_565
C25_2 Sm4 C43_2 7.28(11) . 6_565
C51_1 Sm4 C49_2 33.0(3) . .
C27_1 Sm4 C49_2 12.3(3) . .
C25_2 Sm4 C49_2 32.86(8) . .
C43_2 Sm4 C49_2 37.30(9) 6_565 .
C51_1 Sm4 C44_2 14.1(3) . 6_565
C27_1 Sm4 C44_2 30.3(3) . 6_565
C25_2 Sm4 C44_2 26.5(3) . 6_565
C43_2 Sm4 C44_2 33.56(13) 6_565 6_565
C49_2 Sm4 C44_2 35.1(3) . 6_565
C51_1 Sm4 C50_1 32.7(3) . .
C27_1 Sm4 C50_1 55.3(3) . .
C25_2 Sm4 C50_1 20.7(2) . .
C43_2 Sm4 C50_1 13.4(2) 6_565 .
C49_2 Sm4 C50_1 46.6(3) . .
C44_2 Sm4 C50_1 46.8(2) 6_565 .
C51_1 Sm4 C31_1 35.5(4) . 6_565
C27_1 Sm4 C31_1 8.3(3) . 6_565
C25_2 Sm4 C31_1 42.3(2) . 6_565
C43_2 Sm4 C31_1 49.0(2) 6_565 6_565
C49_2 Sm4 C31_1 20.6(3) . 6_565
C44_2 Sm4 C31_1 28.5(2) 6_565 6_565
C50_1 Sm4 C31_1 61.1(3) . 6_565
C51_1 Sm4 Sm4 115.4(3) . 6_565
C27_1 Sm4 Sm4 119.7(2) . 6_565
C25_2 Sm4 Sm4 126.29(19) . 6_565
C43_2 Sm4 Sm4 130.13(14) 6_565 6_565
C49_2 Sm4 Sm4 131.72(19) . 6_565
C44_2 Sm4 Sm4 104.37(16) 6_565 6_565
C50_1 Sm4 Sm4 136.3(3) . 6_565
C31_1 Sm4 Sm4 111.4(2) 6_565 6_565
C63_2 Sm5 C51_2 31.19(12) 6_565 .
C63_2 Sm5 C40_2 34.40(12) 6_565 6_565
C51_2 Sm5 C40_2 19.4 . 6_565
C63_2 Sm5 C34_1 17.2(3) 6_565 6_565
C51_2 Sm5 C34_1 24.8(3) . 6_565
C40_2 Sm5 C34_1 18.7(3) 6_565 6_565
C63_2 Sm5 C25_1 28.6(3) 6_565 .
C51_2 Sm5 C25_1 19.2(3) . .
C40_2 Sm5 C25_1 37.2(3) 6_565 .
C34_1 Sm5 C25_1 33.7(4) 6_565 .
C63_2 Sm5 C24_1 14.0(3) 6_565 .
C51_2 Sm5 C24_1 27.1(3) . .
C40_2 Sm5 C24_1 22.5(3) 6_565 .
C34_1 Sm5 C24_1 3.8(5) 6_565 .
C25_1 Sm5 C24_1 33.8(2) . .
C24_2 Sm6 C54_1 8.0(4) . 6_565
C24_2 Sm6 C51_1 24.7(3) . .
C54_1 Sm6 C51_1 31.4(5) 6_565 .
C24_2 Sm6 C72_1 31.2(4) . .
C54_1 Sm6 C72_1 29.2(5) 6_565 .
C51_1 Sm6 C72_1 53.9(4) . .
C24_2 Sm6 C44_2 24.48(10) . 6_565
C54_1 Sm6 C44_2 27.8(4) 6_565 6_565
C51_1 Sm6 C44_2 14.4(3) . 6_565
C72_1 Sm6 C44_2 55.7(4) . 6_565
C24_2 Sm6 C52_1 12.9(3) . .
C54_1 Sm6 C52_1 5.8(5) 6_565 .
C51_1 Sm6 C52_1 33.6(3) . .
C72_1 Sm6 C52_1 32.7(3) . .
C44_2 Sm6 C52_1 27.4(3) 6_565 .
C59_1 Sm7 C36_1 38.6(3) 6_565 .
C59_1 Sm7 C53_2 40.4(3) 6_565 6_565
C36_1 Sm7 C53_2 4.6(3) . 6_565
C59_1 Sm7 C45_1 65.3(4) 6_565 6_565
C36_1 Sm7 C45_1 29.3(4) . 6_565
C53_2 Sm7 C45_1 30.2(4) 6_565 6_565
C59_1 Sm7 C54_2 59.7(4) 6_565 6_565
C36_1 Sm7 C54_2 31.6(3) . 6_565
C53_2 Sm7 C54_2 34.59(18) 6_565 6_565
C45_1 Sm7 C54_2 15.6(2) 6_565 6_565
C59_1 Sm7 Sm4 118.3(6) 6_565 6_565
C36_1 Sm7 Sm4 116.2(5) . 6_565
C53_2 Sm7 Sm4 111.7(5) 6_565 6_565
C45_1 Sm7 Sm4 120.6(5) 6_565 6_565
C54_2 Sm7 Sm4 136.1(5) 6_565 6_565
C59_1 Sm7 C39_2 50.2(4) 6_565 .
C36_1 Sm7 C39_2 14.1(2) . .
C53_2 Sm7 C39_2 10.38(5) 6_565 .
C45_1 Sm7 C39_2 27.1(3) 6_565 .
C54_2 Sm7 C39_2 36.3(2) 6_565 .
C59_1 Sm7 C60_1 32.7(2) 6_565 6_565
C36_1 Sm7 C60_1 43.5(4) . 6_565
C53_2 Sm7 C60_1 47.9(4) 6_565 6_565
C45_1 Sm7 C60_1 55.0(4) 6_565 6_565
C54_2 Sm7 C60_1 41.9(3) 6_565 6_565
C39_2 Sm7 C60_1 57.4(4) . 6_565
C59_1 Sm7 C44_1 58.1(3) 6_565 6_565
C36_1 Sm7 C44_1 41.4(3) . 6_565
C53_2 Sm7 C44_1 45.4(3) 6_565 6_565
C45_1 Sm7 C44_1 31.5(2) 6_565 6_565
C54_2 Sm7 C44_1 16.0(3) 6_565 6_565
C39_2 Sm7 C44_1 49.8(3) . 6_565
C60_1 Sm7 C44_1 31.9(2) 6_565 6_565
C10_1 C1_1 C6_1 111.6(10) . .
C10_1 C1_1 C2_1 127.6(11) . .
C6_1 C1_1 C2_1 117.6(5) . .
C3_1 C2_1 C13_1 130.2(10) . .
C3_1 C2_1 C1_1 112.7(11) . .
C13_1 C2_1 C1_1 112.0(9) . .
C4_1 C3_1 C2_1 119.7(9) . .
C4_1 C3_1 C16_1 118.9(9) . .
C2_1 C3_1 C16_1 117.3(9) . .
C3_1 C4_1 C5_1 130.9(7) . .
C3_1 C4_1 C19_1 116.0(8) . .
C5_1 C4_1 C19_1 107.5(5) . .
C6_1 C5_1 C4_1 112.2(11) . .
C6_1 C5_1 C21_1 119.9(13) . .
C4_1 C5_1 C21_1 109.3(5) . .
C5_1 C6_1 C7_1 113.0(9) . .
C5_1 C6_1 C1_1 125.4(9) . .
C7_1 C6_1 C1_1 120.9(9) . .
C8_1 C7_1 C23_1 119.9(11) . .
C8_1 C7_1 C6_1 115.2(11) . .
C23_1 C7_1 C6_1 119.6(11) . .
C8_1 C7_1 Sm5 81.6(12) . .
C23_1 C7_1 Sm5 70.3(12) . .
C6_1 C7_1 Sm5 96.2(11) . .
C7_1 C8_1 C9_1 131.0(12) . .
C7_1 C8_1 C26_1 111.2(12) . .
C9_1 C8_1 C26_1 108.0(5) . .
C7_1 C8_1 Sm2 87.5(13) . .
C9_1 C8_1 Sm2 84.9(9) . .
C26_1 C8_1 Sm2 63.2(8) . .
C7_1 C8_1 Sm4 93.5(13) . .
C9_1 C8_1 Sm4 77.2(8) . .
C26_1 C8_1 Sm4 65.4(8) . .
C7_1 C8_1 Sm5 70.9(12) . .
C9_1 C8_1 Sm5 100.6(10) . .
C26_1 C8_1 Sm5 66.0(9) . .
C28_1 C9_1 C10_1 133.3(10) . .
C28_1 C9_1 C8_1 110.3(5) . .
C10_1 C9_1 C8_1 105.6(9) . .
C28_1 C9_1 Sm4 67.9(7) . .
C10_1 C9_1 Sm4 94.3(8) . .
C8_1 C9_1 Sm4 75.2(8) . .
C28_1 C9_1 Sm2 72.9(7) . .
C10_1 C9_1 Sm2 95.3(8) . .
C8_1 C9_1 Sm2 67.2(8) . .
C11_1 C10_1 C1_1 106.6(10) . .
C11_1 C10_1 C9_1 113.9(6) . .
C1_1 C10_1 C9_1 135.2(11) . .
C10_1 C11_1 C12_1 133.0(11) . .
C10_1 C11_1 C30_1 110.4(8) . .
C12_1 C11_1 C30_1 109.1(5) . .
C10_1 C11_1 Sm4 99.8(7) . 6_565
C12_1 C11_1 Sm4 71.7(9) . 6_565
C30_1 C11_1 Sm4 69.5(7) . 6_565
C10_1 C11_1 Sm2 103.0(7) . 6_565
C12_1 C11_1 Sm2 63.9(9) . 6_565
C30_1 C11_1 Sm2 75.8(7) . 6_565
C13_1 C12_1 C11_1 119.7(13) . .
C13_1 C12_1 C32_1 126.7(12) . .
C11_1 C12_1 C32_1 108.0(5) . .
C13_1 C12_1 Sm2 92.1(12) . 6_565
C11_1 C12_1 Sm2 87.6(9) . 6_565
C32_1 C12_1 Sm2 66.6(8) . 6_565
C13_1 C12_1 Sm4 98.3(13) . 6_565
C11_1 C12_1 Sm4 80.2(9) . 6_565
C32_1 C12_1 Sm4 66.7(8) . 6_565
C13_1 C12_1 Sm5 74.2(11) . 6_565
C11_1 C12_1 Sm5 101.9(11) . 6_565
C32_1 C12_1 Sm5 74.1(8) . 6_565
C12_1 C13_1 C14_1 124.1(13) . .
C12_1 C13_1 C2_1 120.7(12) . .
C14_1 C13_1 C2_1 108.6(9) . .
C12_1 C13_1 Sm5 78.3(11) . 6_565
C14_1 C13_1 Sm5 70.7(10) . 6_565
C2_1 C13_1 Sm5 97.4(8) . 6_565
C12_1 C13_1 Sm2 61.5(11) . 6_565
C14_1 C13_1 Sm2 86.6(10) . 6_565
C2_1 C13_1 Sm2 100.4(8) . 6_565
C15_1 C14_1 C34_1 115.1(10) . .
C15_1 C14_1 C13_1 122.7(12) . .
C34_1 C14_1 C13_1 112.1(11) . .
C15_1 C14_1 Sm5 93.7(11) . 6_565
C34_1 C14_1 Sm5 64.8(9) . 6_565
C13_1 C14_1 Sm5 78.5(10) . 6_565
C15_1 C14_1 Sm7 65.1(9) . .
C34_1 C14_1 Sm7 77.1(9) . .
C13_1 C14_1 Sm7 96.9(11) . .
C14_1 C15_1 C37_1 120.0(10) . .
C14_1 C15_1 C16_1 124.4(12) . .
C37_1 C15_1 C16_1 112.1(10) . .
C14_1 C15_1 Sm7 87.3(10) . .
C37_1 C15_1 Sm7 68.8(8) . .
C16_1 C15_1 Sm7 94.4(10) . .
C14_1 C15_1 Sm1 95.9(10) . .
C37_1 C15_1 Sm1 65.8(7) . .
C16_1 C15_1 Sm1 88.1(9) . .
C14_1 C15_1 Sm3 103.7(11) . .
C37_1 C15_1 Sm3 67.1(7) . .
C16_1 C15_1 Sm3 79.0(9) . .
C17_1 C16_1 C3_1 122.5(11) . .
C17_1 C16_1 C15_1 107.3(10) . .
C3_1 C16_1 C15_1 115.7(10) . .
C17_1 C16_1 Sm3 63.6(7) . .
C3_1 C16_1 Sm3 94.3(8) . .
C15_1 C16_1 Sm3 72.8(8) . .
C16_1 C17_1 C18_1 118.6(11) . .
C16_1 C17_1 C38_1 109.2(9) . .
C18_1 C17_1 C38_1 125.0(10) . .
C16_1 C17_1 Sm3 88.1(8) . .
C18_1 C17_1 Sm3 89.4(6) . .
C38_1 C17_1 Sm3 65.8(5) . .
C16_1 C17_1 Sm1 82.8(8) . .
C18_1 C17_1 Sm1 97.4(6) . .
C38_1 C17_1 Sm1 62.4(5) . .
C41_1 C18_1 C19_1 122.1(9) . .
C41_1 C18_1 C17_1 112.5(9) . .
C19_1 C18_1 C17_1 117.8(8) . .
C41_1 C18_1 Sm3 77.4(4) . .
C19_1 C18_1 Sm3 101.7(4) . .
C17_1 C18_1 Sm3 62.5(6) . .
C18_1 C19_1 C20_1 119.3(8) . .
C18_1 C19_1 C4_1 124.3(7) . .
C20_1 C19_1 C4_1 108.3(5) . .
C43_1 C20_1 C19_1 121.6(9) . .
C43_1 C20_1 C21_1 117.5(10) . .
C19_1 C20_1 C21_1 108.4(5) . .
C43_1 C20_1 Sm3 59.8(5) . 6_565
C19_1 C20_1 Sm3 94.1(6) . 6_565
C21_1 C20_1 Sm3 83.2(9) . 6_565
C22_1 C21_1 C20_1 122.1(11) . .
C22_1 C21_1 C5_1 128.7(12) . .
C20_1 C21_1 C5_1 106.1(5) . .
C22_1 C21_1 Sm3 82.5(11) . 6_565
C20_1 C21_1 Sm3 68.3(8) . 6_565
C5_1 C21_1 Sm3 101.3(10) . 6_565
C21_1 C22_1 C45_1 123.0(13) . .
C21_1 C22_1 C23_1 110.8(11) . .
C45_1 C22_1 C23_1 109.1(6) . .
C21_1 C22_1 Sm7 86.8(12) . 6_565
C45_1 C22_1 Sm7 59.0(9) . 6_565
C23_1 C22_1 Sm7 83.9(9) . 6_565
C21_1 C22_1 Sm1 81.7(11) . 6_565
C45_1 C22_1 Sm1 58.1(9) . 6_565
C23_1 C22_1 Sm1 91.6(9) . 6_565
C24_1 C23_1 C7_1 120.1(12) . .
C24_1 C23_1 C22_1 108.2(5) . .
C7_1 C23_1 C22_1 123.2(10) . .
C24_1 C23_1 Sm5 64.3(9) . .
C7_1 C23_1 Sm5 80.5(13) . .
C22_1 C23_1 Sm5 96.2(9) . .
C23_1 C24_1 C25_1 125.5(12) . .
C23_1 C24_1 C46_1 108.8(5) . .
C25_1 C24_1 C46_1 115.8(11) . .
C23_1 C24_1 Sm5 85.3(11) . .
C25_1 C24_1 Sm5 73.2(10) . .
C46_1 C24_1 Sm5 80.6(8) . .
C23_1 C24_1 Sm2 89.2(11) . .
C25_1 C24_1 Sm2 58.6(9) . .
C46_1 C24_1 Sm2 94.5(8) . .
C26_1 C25_1 C49_1 130.1(10) . .
C26_1 C25_1 C24_1 105.3(10) . .
C49_1 C25_1 C24_1 115.6(11) . .
C26_1 C25_1 Sm5 85.6(9) . .
C49_1 C25_1 Sm5 80.5(8) . .
C24_1 C25_1 Sm5 73.0(10) . .
C26_1 C25_1 Sm2 72.0(8) . .
C49_1 C25_1 Sm2 78.7(8) . .
C24_1 C25_1 Sm2 92.4(10) . .
C26_1 C25_1 Sm4 69.3(8) . .
C49_1 C25_1 Sm4 77.2(7) . .
C24_1 C25_1 Sm4 98.6(10) . .
C25_1 C26_1 C8_1 135.1(13) . .
C25_1 C26_1 C27_1 105.9(9) . .
C8_1 C26_1 C27_1 107.2(5) . .
C25_1 C26_1 Sm2 75.7(9) . .
C8_1 C26_1 Sm2 86.2(10) . .
C27_1 C26_1 Sm2 72.4(7) . .
C25_1 C26_1 Sm4 81.5(9) . .
C8_1 C26_1 Sm4 85.8(9) . .
C27_1 C26_1 Sm4 64.8(7) . .
C25_1 C26_1 Sm5 63.9(8) . .
C8_1 C26_1 Sm5 85.9(10) . .
C27_1 C26_1 Sm5 91.0(8) . .
C51_1 C27_1 C28_1 111.7(10) . .
C51_1 C27_1 C26_1 132.8(10) . .
C28_1 C27_1 C26_1 105.1(5) . .
C51_1 C27_1 Sm4 72.5(10) . .
C28_1 C27_1 Sm4 86.3(8) . .
C26_1 C27_1 Sm4 81.7(7) . .
C51_1 C27_1 Sm2 77.7(10) . .
C28_1 C27_1 Sm2 92.0(8) . .
C26_1 C27_1 Sm2 72.5(7) . .
C51_1 C27_1 Sm6 61.2(9) . .
C28_1 C27_1 Sm6 81.2(8) . .
C26_1 C27_1 Sm6 97.8(8) . .
C9_1 C28_1 C29_1 111.5(9) . .
C9_1 C28_1 C27_1 108.8(5) . .
C29_1 C28_1 C27_1 128.0(10) . .
C9_1 C28_1 Sm4 84.4(8) . .
C29_1 C28_1 Sm4 90.3(7) . .
C27_1 C28_1 Sm4 62.4(7) . .
C9_1 C28_1 Sm2 80.0(7) . .
C29_1 C28_1 Sm2 98.2(7) . .
C27_1 C28_1 Sm2 58.4(7) . .
C9_1 C28_1 Sm6 94.7(8) . .
C29_1 C28_1 Sm6 75.3(6) . .
C27_1 C28_1 Sm6 69.9(8) . .
C53_1 C29_1 C30_1 116.8(12) . .
C53_1 C29_1 C28_1 121.8(12) . .
C30_1 C29_1 C28_1 114.3(7) . .
C53_1 C29_1 Sm6 69.9(4) . .
C30_1 C29_1 Sm6 98.3(7) . .
C28_1 C29_1 Sm6 77.3(7) . .
C53_1 C29_1 Sm6 66.0(4) . 6_565
C30_1 C29_1 Sm6 76.4(8) . 6_565
C28_1 C29_1 Sm6 102.3(7) . 6_565
C29_1 C30_1 C31_1 111.7(10) . .
C29_1 C30_1 C11_1 133.2(9) . .
C31_1 C30_1 C11_1 107.7(5) . .
C29_1 C30_1 Sm4 92.5(8) . 6_565
C31_1 C30_1 Sm4 65.9(6) . 6_565
C11_1 C30_1 Sm4 81.3(7) . 6_565
C29_1 C30_1 Sm2 100.4(8) . 6_565
C31_1 C30_1 Sm2 63.4(6) . 6_565
C11_1 C30_1 Sm2 75.6(7) . 6_565
C29_1 C30_1 Sm6 76.7(7) . 6_565
C31_1 C30_1 Sm6 71.1(7) . 6_565
C11_1 C30_1 Sm6 93.6(8) . 6_565
C55_1 C31_1 C30_1 129.6(10) . .
C55_1 C31_1 C32_1 110.0(8) . .
C30_1 C31_1 C32_1 108.5(5) . .
C55_1 C31_1 Sm4 75.5(9) . 6_565
C30_1 C31_1 Sm4 83.6(7) . 6_565
C32_1 C31_1 Sm4 76.1(6) . 6_565
C55_1 C31_1 Sm2 78.8(9) . 6_565
C30_1 C31_1 Sm2 87.7(7) . 6_565
C32_1 C31_1 Sm2 66.9(5) . 6_565
C55_1 C31_1 Sm6 66.7(9) . 6_565
C30_1 C31_1 Sm6 80.6(8) . 6_565
C32_1 C31_1 Sm6 92.3(6) . 6_565
C33_1 C32_1 C31_1 137.0(11) . .
C33_1 C32_1 C12_1 105.9(10) . .
C31_1 C32_1 C12_1 106.6(5) . .
C33_1 C32_1 Sm2 78.6(11) . 6_565
C31_1 C32_1 Sm2 80.0(6) . 6_565
C12_1 C32_1 Sm2 80.2(9) . 6_565
C33_1 C32_1 Sm4 86.1(11) . 6_565
C31_1 C32_1 Sm4 71.2(6) . 6_565
C12_1 C32_1 Sm4 82.4(9) . 6_565
C33_1 C32_1 Sm5 63.4(11) . 6_565
C31_1 C32_1 Sm5 98.7(7) . 6_565
C12_1 C32_1 Sm5 75.8(9) . 6_565
C32_1 C33_1 C57_1 105.2(11) . .
C32_1 C33_1 C34_1 135.2(13) . .
C57_1 C33_1 C34_1 108.5(11) . .
C32_1 C33_1 Sm5 89.6(12) . 6_565
C57_1 C33_1 Sm5 77.7(10) . 6_565
C34_1 C33_1 Sm5 70.1(10) . 6_565
C32_1 C33_1 Sm2 71.8(11) . 6_565
C57_1 C33_1 Sm2 72.7(9) . 6_565
C34_1 C33_1 Sm2 90.9(12) . 6_565
C32_1 C33_1 Sm4 67.2(10) . 6_565
C57_1 C33_1 Sm4 70.7(9) . 6_565
C34_1 C33_1 Sm4 97.3(12) . 6_565
C35_1 C34_1 C14_1 127.5(10) . .
C35_1 C34_1 C33_1 108.2(9) . .
C14_1 C34_1 C33_1 115.8(11) . .
C35_1 C34_1 Sm5 81.3(7) . 6_565
C14_1 C34_1 Sm5 83.3(10) . 6_565
C33_1 C34_1 Sm5 75.2(11) . 6_565
C35_1 C34_1 Sm2 90.0(7) . 6_565
C14_1 C34_1 Sm2 88.9(10) . 6_565
C33_1 C34_1 Sm2 59.0(10) . 6_565
C35_1 C34_1 Sm7 67.4(6) . .
C14_1 C34_1 Sm7 75.7(9) . .
C33_1 C34_1 Sm7 102.9(12) . .
C34_1 C35_1 C36_1 114.4(7) . .
C34_1 C35_1 C58_1 109.1(8) . .
C36_1 C35_1 C58_1 127.2(6) . .
C34_1 C35_1 Sm5 66.7(7) . 6_565
C36_1 C35_1 Sm5 93.6(4) . 6_565
C58_1 C35_1 Sm5 77.3(5) . 6_565
C34_1 C35_1 Sm7 85.2(7) . .
C36_1 C35_1 Sm7 63.1(4) . .
C58_1 C35_1 Sm7 93.3(5) . .
C37_1 C36_1 C65_1 117.1(9) . .
C37_1 C36_1 C35_1 119.5(8) . .
C65_1 C36_1 C35_1 115.4(7) . .
C37_1 C36_1 Sm7 77.0(6) . .
C65_1 C36_1 Sm7 78.3(7) . .
C35_1 C36_1 Sm7 86.2(5) . .
C37_1 C36_1 Sm1 72.1(5) . .
C65_1 C36_1 Sm1 74.5(6) . .
C35_1 C36_1 Sm1 95.5(4) . .
C37_1 C36_1 Sm3 66.1(5) . .
C65_1 C36_1 Sm3 74.0(6) . .
C35_1 C36_1 Sm3 103.0(4) . .
C36_1 C37_1 C15_1 121.8(9) . .
C36_1 C37_1 C38_1 121.5(10) . .
C15_1 C37_1 C38_1 103.9(8) . .
C36_1 C37_1 Sm1 76.1(5) . .
C15_1 C37_1 Sm1 83.7(8) . .
C38_1 C37_1 Sm1 74.8(5) . .
C36_1 C37_1 Sm7 71.0(6) . .
C15_1 C37_1 Sm7 80.5(8) . .
C38_1 C37_1 Sm7 84.1(6) . .
C36_1 C37_1 Sm3 84.9(6) . .
C15_1 C37_1 Sm3 83.4(8) . .
C38_1 C37_1 Sm3 64.9(5) . .
C39_1 C38_1 C17_1 119.2(9) . .
C39_1 C38_1 C37_1 120.9(10) . .
C17_1 C38_1 C37_1 107.2(7) . .
C39_1 C38_1 Sm3 72.4(4) . .
C17_1 C38_1 Sm3 81.3(6) . .
C37_1 C38_1 Sm3 81.3(5) . .
C39_1 C38_1 Sm1 75.8(4) . .
C17_1 C38_1 Sm1 87.9(6) . .
C37_1 C38_1 Sm1 71.4(5) . .
C39_1 C38_1 Sm7 80.8(5) . .
C17_1 C38_1 Sm7 89.5(6) . .
C37_1 C38_1 Sm7 64.4(6) . .
C64_1 C39_1 C38_1 117.5(9) . .
C64_1 C39_1 C40_1 115.0(9) . .
C38_1 C39_1 C40_1 117.8(9) . .
C64_1 C39_1 Sm3 80.2(4) . .
C38_1 C39_1 Sm3 73.6(4) . .
C40_1 C39_1 Sm3 85.0(5) . .
C64_1 C39_1 Sm1 72.6(4) . .
C38_1 C39_1 Sm1 72.6(4) . .
C40_1 C39_1 Sm1 94.1(5) . .
C64_1 C39_1 Sm7 69.9(5) . .
C38_1 C39_1 Sm7 71.1(5) . .
C40_1 C39_1 Sm7 99.0(6) . .
C63_1 C40_1 C39_1 122.3(9) . .
C63_1 C40_1 C41_1 111.3(5) . .
C39_1 C40_1 C41_1 117.0(9) . .
C63_1 C40_1 Sm3 91.4(5) . .
C39_1 C40_1 Sm3 63.2(4) . .
C41_1 C40_1 Sm3 86.5(5) . .
C18_1 C41_1 C40_1 127.3(8) . .
C18_1 C41_1 C42_1 117.9(8) . .
C40_1 C41_1 C42_1 104.5(5) . .
C18_1 C41_1 Sm3 76.2(4) . .
C40_1 C41_1 Sm3 64.3(4) . .
C42_1 C41_1 Sm3 103.3(3) . .
C43_1 C42_1 C62_1 120.5(7) . .
C43_1 C42_1 C41_1 121.1(7) . .
C62_1 C42_1 C41_1 108.0(5) . .
C43_1 C42_1 Sm3 66.8(4) . 6_565
C62_1 C42_1 Sm3 75.7(4) . 6_565
C41_1 C42_1 Sm3 97.8(4) . 6_565
C43_1 C42_1 Sm1 63.9(4) . 6_565
C62_1 C42_1 Sm1 74.3(4) . 6_565
C41_1 C42_1 Sm1 103.5(4) . 6_565
C42_1 C43_1 C20_1 117.5(8) . .
C42_1 C43_1 C44_1 117.4(8) . .
C20_1 C43_1 C44_1 116.7(9) . .
C42_1 C43_1 Sm3 81.8(4) . 6_565
C20_1 C43_1 Sm3 90.1(6) . 6_565
C44_1 C43_1 Sm3 69.1(4) . 6_565
C42_1 C43_1 Sm1 89.0(4) . 6_565
C20_1 C43_1 Sm1 91.5(6) . 6_565
C44_1 C43_1 Sm1 60.8(4) . 6_565
C42_1 C43_1 Sm7 94.4(5) . 6_565
C20_1 C43_1 Sm7 89.4(7) . 6_565
C44_1 C43_1 Sm7 57.6(4) . 6_565
C45_1 C44_1 C60_1 115.0(9) . .
C45_1 C44_1 C43_1 120.7(9) . .
C60_1 C44_1 C43_1 115.6(9) . .
C45_1 C44_1 Sm3 90.2(8) . 6_565
C60_1 C44_1 Sm3 75.4(4) . 6_565
C43_1 C44_1 Sm3 74.8(4) . 6_565
C45_1 C44_1 Sm1 81.4(8) . 6_565
C60_1 C44_1 Sm1 72.5(4) . 6_565
C43_1 C44_1 Sm1 86.1(4) . 6_565
C45_1 C44_1 Sm7 73.2(8) . 6_565
C60_1 C44_1 Sm7 74.0(5) . 6_565
C43_1 C44_1 Sm7 93.1(5) . 6_565
C44_1 C45_1 C22_1 117.6(11) . .
C44_1 C45_1 C46_1 127.8(10) . .
C22_1 C45_1 C46_1 107.2(5) . .
C44_1 C45_1 Sm7 75.3(8) . 6_565
C22_1 C45_1 Sm7 92.6(10) . 6_565
C46_1 C45_1 Sm7 77.4(7) . 6_565
C44_1 C45_1 Sm1 66.3(7) . 6_565
C22_1 C45_1 Sm1 94.1(10) . 6_565
C46_1 C45_1 Sm1 86.0(7) . 6_565
C44_1 C45_1 Sm3 59.4(6) . 6_565
C22_1 C45_1 Sm3 91.5(10) . 6_565
C46_1 C45_1 Sm3 95.8(8) . 6_565
C47_1 C46_1 C24_1 131.5(10) . .
C47_1 C46_1 C45_1 110.6(9) . .
C24_1 C46_1 C45_1 105.7(5) . .
C47_1 C46_1 Sm7 71.6(5) . 6_565
C24_1 C46_1 Sm7 93.1(8) . 6_565
C45_1 C46_1 Sm7 69.3(8) . 6_565
C47_1 C46_1 Sm5 80.1(5) . .
C24_1 C46_1 Sm5 66.4(8) . .
C45_1 C46_1 Sm5 93.5(7) . .
C47_1 C46_1 Sm1 72.0(5) . 6_565
C24_1 C46_1 Sm1 98.4(7) . 6_565
C45_1 C46_1 Sm1 62.8(7) . 6_565
C46_1 C47_1 C59_1 126.5(8) . .
C46_1 C47_1 C48_1 106.8(9) . .
C59_1 C47_1 C48_1 118.2(8) . .
C46_1 C47_1 Sm7 78.1(5) . 6_565
C59_1 C47_1 Sm7 72.0(6) . 6_565
C48_1 C47_1 Sm7 93.5(6) . 6_565
C46_1 C47_1 Sm1 80.1(5) . 6_565
C59_1 C47_1 Sm1 65.2(6) . 6_565
C48_1 C47_1 Sm1 100.4(5) . 6_565
C46_1 C47_1 Sm5 71.0(5) . .
C59_1 C47_1 Sm5 99.8(6) . .
C48_1 C47_1 Sm5 67.8(5) . .
C75_1 C48_1 C47_1 119.7(9) . .
C75_1 C48_1 C49_1 107.8(5) . .
C47_1 C48_1 C49_1 127.6(10) . .
C75_1 C48_1 Sm5 91.2(6) . .
C47_1 C48_1 Sm5 82.1(6) . .
C49_1 C48_1 Sm5 75.7(7) . .
C75_1 C48_1 Sm2 82.9(5) . .
C47_1 C48_1 Sm2 99.8(6) . .
C49_1 C48_1 Sm2 63.9(6) . .
C75_1 C48_1 Sm7 89.4(6) . 6_565
C47_1 C48_1 Sm7 58.6(5) . 6_565
C49_1 C48_1 Sm7 103.7(8) . 6_565
C25_1 C49_1 C48_1 119.4(11) . .
C25_1 C49_1 C50_1 114.2(9) . .
C48_1 C49_1 C50_1 106.5(5) . .
C25_1 C49_1 Sm5 67.6(8) . .
C48_1 C49_1 Sm5 72.2(7) . .
C50_1 C49_1 Sm5 86.9(9) . .
C25_1 C49_1 Sm2 69.7(7) . .
C48_1 C49_1 Sm2 86.6(7) . .
C50_1 C49_1 Sm2 69.0(9) . .
C25_1 C49_1 Sm4 74.2(7) . .
C48_1 C49_1 Sm4 89.2(6) . .
C50_1 C49_1 Sm4 61.6(9) . .
C51_1 C50_1 C74_1 121.1(13) . .
C51_1 C50_1 C49_1 124.7(12) . .
C74_1 C50_1 C49_1 106.7(5) . .
C51_1 C50_1 Sm2 76.2(12) . .
C74_1 C50_1 Sm2 90.1(10) . .
C49_1 C50_1 Sm2 77.7(8) . .
C51_1 C50_1 Sm4 70.0(12) . .
C74_1 C50_1 Sm4 87.5(10) . .
C49_1 C50_1 Sm4 87.3(9) . .
C51_1 C50_1 Sm6 65.6(12) . .
C74_1 C50_1 Sm6 76.9(10) . .
C49_1 C50_1 Sm6 103.8(10) . .
C51_1 C50_1 Sm5 92.4(13) . .
C74_1 C50_1 Sm5 86.5(9) . .
C49_1 C50_1 Sm5 63.0(8) . .
C50_1 C51_1 C27_1 110.4(11) . .
C50_1 C51_1 C52_1 124.6(12) . .
C27_1 C51_1 C52_1 118.6(10) . .
C50_1 C51_1 Sm4 77.3(13) . .
C27_1 C51_1 Sm4 73.8(9) . .
C52_1 C51_1 Sm4 92.7(10) . .
C50_1 C51_1 Sm6 83.0(13) . .
C27_1 C51_1 Sm6 88.3(10) . .
C52_1 C51_1 Sm6 74.7(9) . .
C50_1 C51_1 Sm2 71.9(12) . .
C27_1 C51_1 Sm2 69.9(9) . .
C52_1 C51_1 Sm2 101.8(10) . .
C72_1 C52_1 C51_1 104.1(10) . .
C72_1 C52_1 C53_1 113.6(9) . .
C51_1 C52_1 C53_1 126.3(11) . .
C72_1 C52_1 Sm6 72.8(10) . .
C51_1 C52_1 Sm6 71.6(9) . .
C53_1 C52_1 Sm6 84.3(7) . .
C72_1 C52_1 Sm4 83.4(9) . .
C51_1 C52_1 Sm4 57.6(9) . .
C53_1 C52_1 Sm4 89.6(7) . .
C29_1 C53_1 C52_1 112.6(12) . .
C29_1 C53_1 C54_1 131.9(12) . .
C52_1 C53_1 C54_1 104.5(6) . .
C29_1 C53_1 Sm6 86.9(4) . 6_565
C52_1 C53_1 Sm6 89.5(6) . 6_565
C54_1 C53_1 Sm6 63.4(7) . 6_565
C29_1 C53_1 Sm6 83.0(5) . .
C52_1 C53_1 Sm6 64.0(6) . .
C54_1 C53_1 Sm6 87.0(7) . .
C55_1 C54_1 C71_1 141.5(13) . .
C55_1 C54_1 C53_1 107.3(12) . .
C71_1 C54_1 C53_1 104.7(10) . .
C55_1 C54_1 Sm6 81.5(11) . 6_565
C71_1 C54_1 Sm6 81.5(10) . 6_565
C53_1 C54_1 Sm6 83.2(7) . 6_565
C55_1 C54_1 Sm4 65.9(10) . 6_565
C71_1 C54_1 Sm4 95.0(10) . 6_565
C53_1 C54_1 Sm4 87.3(8) . 6_565
C54_1 C55_1 C31_1 118.6(12) . .
C54_1 C55_1 C56_1 104.9(11) . .
C31_1 C55_1 C56_1 122.9(10) . .
C54_1 C55_1 Sm4 85.0(11) . 6_565
C31_1 C55_1 Sm4 72.7(8) . 6_565
C56_1 C55_1 Sm4 76.3(11) . 6_565
C54_1 C55_1 Sm6 67.1(10) . 6_565
C31_1 C55_1 Sm6 83.6(9) . 6_565
C56_1 C55_1 Sm6 81.0(11) . 6_565
C54_1 C55_1 Sm2 93.3(11) . 6_565
C31_1 C55_1 Sm2 70.8(8) . 6_565
C56_1 C55_1 Sm2 71.6(10) . 6_565
C57_1 C56_1 C69_1 120.4(9) . .
C57_1 C56_1 C55_1 110.0(9) . .
C69_1 C56_1 C55_1 120.5(10) . .
C57_1 C56_1 Sm4 77.2(8) . 6_565
C69_1 C56_1 Sm4 90.9(9) . 6_565
C55_1 C56_1 Sm4 70.7(10) . 6_565
C57_1 C56_1 Sm2 68.2(7) . 6_565
C69_1 C56_1 Sm2 94.1(9) . 6_565
C55_1 C56_1 Sm2 76.4(10) . 6_565
C57_1 C56_1 Sm6 93.7(9) . 6_565
C69_1 C56_1 Sm6 79.4(9) . 6_565
C55_1 C56_1 Sm6 67.4(10) . 6_565
C56_1 C57_1 C33_1 134.1(10) . .
C56_1 C57_1 C58_1 113.4(8) . .
C33_1 C57_1 C58_1 107.0(9) . .
C56_1 C57_1 Sm2 80.9(8) . 6_565
C33_1 C57_1 Sm2 74.7(10) . 6_565
C58_1 C57_1 Sm2 94.9(6) . 6_565
C56_1 C57_1 Sm5 97.8(9) . 6_565
C33_1 C57_1 Sm5 70.3(10) . 6_565
C58_1 C57_1 Sm5 77.3(6) . 6_565
C56_1 C57_1 Sm4 72.9(8) . 6_565
C33_1 C57_1 Sm4 79.8(10) . 6_565
C58_1 C57_1 Sm4 99.5(6) . 6_565
C67_1 C58_1 C35_1 114.7(7) . .
C67_1 C58_1 C57_1 126.0(8) . .
C35_1 C58_1 C57_1 106.8(7) . .
C67_1 C58_1 Sm5 92.2(5) . 6_565
C35_1 C58_1 Sm5 71.1(5) . 6_565
C57_1 C58_1 Sm5 69.9(6) . 6_565
C67_1 C58_1 Sm2 93.9(5) . 6_565
C35_1 C58_1 Sm2 86.1(5) . 6_565
C57_1 C58_1 Sm2 55.5(5) . 6_565
C47_1 C59_1 C60_1 119.1(9) . .
C47_1 C59_1 C77_1 121.6(8) . .
C60_1 C59_1 C77_1 109.9(8) . .
C47_1 C59_1 Sm7 76.4(6) . 6_565
C60_1 C59_1 Sm7 75.6(6) . 6_565
C77_1 C59_1 Sm7 87.5(7) . 6_565
C47_1 C59_1 Sm1 84.9(6) . 6_565
C60_1 C59_1 Sm1 67.0(5) . 6_565
C77_1 C59_1 Sm1 86.7(7) . 6_565
C47_1 C59_1 Sm3 92.4(6) . 6_565
C60_1 C59_1 Sm3 59.5(5) . 6_565
C77_1 C59_1 Sm3 86.3(7) . 6_565
C44_1 C60_1 C59_1 120.6(9) . .
C44_1 C60_1 C61_1 124.8(9) . .
C59_1 C60_1 C61_1 103.1(7) . .
C44_1 C60_1 Sm1 72.9(4) . 6_565
C59_1 C60_1 Sm1 79.2(6) . 6_565
C61_1 C60_1 Sm1 85.2(5) . 6_565
C44_1 C60_1 Sm3 70.3(4) . 6_565
C59_1 C60_1 Sm3 89.9(6) . 6_565
C61_1 C60_1 Sm3 78.4(5) . 6_565
C44_1 C60_1 Sm7 74.1(5) . 6_565
C59_1 C60_1 Sm7 71.7(6) . 6_565
C61_1 C60_1 Sm7 91.4(5) . 6_565
C62_1 C61_1 C60_1 114.0(9) . .
C62_1 C61_1 C78_1 123.7(10) . .
C60_1 C61_1 C78_1 113.0(8) . .
C62_1 C61_1 Sm3 80.1(5) . 6_565
C60_1 C61_1 Sm3 67.8(4) . 6_565
C78_1 C61_1 Sm3 90.6(7) . 6_565
C62_1 C61_1 Sm1 90.4(5) . 6_565
C60_1 C61_1 Sm1 61.9(4) . 6_565
C78_1 C61_1 Sm1 85.6(7) . 6_565
C62_1 C61_1 Sm7 96.4(6) . 6_565
C60_1 C61_1 Sm7 59.4(5) . 6_565
C78_1 C61_1 Sm7 82.3(7) . 6_565
C61_1 C62_1 C42_1 126.7(9) . .
C61_1 C62_1 C63_1 114.3(9) . .
C42_1 C62_1 C63_1 109.1(5) . .
C61_1 C62_1 Sm3 71.7(5) . 6_565
C42_1 C62_1 Sm3 73.0(4) . 6_565
C63_1 C62_1 Sm3 98.0(5) . 6_565
C61_1 C62_1 Sm1 64.2(5) . 6_565
C42_1 C62_1 Sm1 78.3(4) . 6_565
C63_1 C62_1 Sm1 101.7(5) . 6_565
C40_1 C63_1 C80_1 119.6(9) . .
C40_1 C63_1 C62_1 106.4(5) . .
C80_1 C63_1 C62_1 124.3(8) . .
C39_1 C64_1 C81_1 124.8(9) . .
C39_1 C64_1 C65_1 121.7(9) . .
C81_1 C64_1 C65_1 101.6(7) . .
C39_1 C64_1 Sm3 67.6(4) . .
C81_1 C64_1 Sm3 86.1(7) . .
C65_1 C64_1 Sm3 84.4(6) . .
C39_1 C64_1 Sm1 76.4(4) . .
C81_1 C64_1 Sm1 85.6(7) . .
C65_1 C64_1 Sm1 74.0(6) . .
C39_1 C64_1 Sm7 82.4(5) . .
C81_1 C64_1 Sm7 85.4(7) . .
C65_1 C64_1 Sm7 66.8(6) . .
C36_1 C65_1 C66_1 116.7(8) . .
C36_1 C65_1 C64_1 121.1(9) . .
C66_1 C65_1 C64_1 110.5(7) . .
C36_1 C65_1 Sm1 73.8(6) . .
C66_1 C65_1 Sm1 90.6(6) . .
C64_1 C65_1 Sm1 72.5(5) . .
C36_1 C65_1 Sm7 69.7(6) . .
C66_1 C65_1 Sm7 85.4(6) . .
C64_1 C65_1 Sm7 81.6(6) . .
C36_1 C65_1 Sm3 77.4(6) . .
C66_1 C65_1 Sm3 96.1(6) . .
C64_1 C65_1 Sm3 64.2(5) . .
C82_1 C66_1 C67_1 120.4(7) . .
C82_1 C66_1 C65_1 106.3(7) . .
C67_1 C66_1 C65_1 124.8(7) . .
C82_1 C66_1 Sm7 85.0(6) . .
C67_1 C66_1 Sm7 90.4(4) . .
C65_1 C66_1 Sm7 64.7(6) . .
C82_1 C66_1 Sm1 80.4(6) . .
C67_1 C66_1 Sm1 98.4(4) . .
C65_1 C66_1 Sm1 60.5(5) . .
C58_1 C67_1 C68_1 115.8(7) . .
C58_1 C67_1 C66_1 120.8(7) . .
C68_1 C67_1 C66_1 115.9(7) . .
C67_1 C68_1 C69_1 121.0(7) . .
C67_1 C68_1 C84_1 122.8(7) . .
C69_1 C68_1 C84_1 106.7(7) . .
C56_1 C69_1 C68_1 121.8(8) . .
C56_1 C69_1 C70_1 119.5(10) . .
C68_1 C69_1 C70_1 108.9(8) . .
C56_1 C69_1 Sm6 72.0(9) . 6_565
C68_1 C69_1 Sm6 98.3(6) . 6_565
C70_1 C69_1 Sm6 69.9(7) . 6_565
C56_1 C69_1 Sm4 61.4(8) . 6_565
C68_1 C69_1 Sm4 94.2(6) . 6_565
C70_1 C69_1 Sm4 85.4(7) . 6_565
C71_1 C70_1 C69_1 126.6(11) . .
C71_1 C70_1 C85_1 117.0(11) . .
C69_1 C70_1 C85_1 106.7(8) . .
C71_1 C70_1 Sm6 70.8(9) . 6_565
C69_1 C70_1 Sm6 80.3(7) . 6_565
C85_1 C70_1 Sm6 90.2(8) . 6_565
C70_1 C71_1 C54_1 106.6(12) . .
C70_1 C71_1 C72_1 128.5(15) . .
C54_1 C71_1 C72_1 114.3(14) . .
C70_1 C71_1 Sm6 81.9(10) . 6_565
C54_1 C71_1 Sm6 66.4(9) . 6_565
C72_1 C71_1 Sm6 86.9(15) . 6_565
C70_1 C71_1 Sm6 100.4(10) . .
C54_1 C71_1 Sm6 82.3(10) . .
C72_1 C71_1 Sm6 57.7(13) . .
C52_1 C72_1 C73_1 140.0(12) . .
C52_1 C72_1 C71_1 101.2(12) . .
C73_1 C72_1 C71_1 111.3(14) . .
C52_1 C72_1 Sm6 74.5(10) . .
C73_1 C72_1 Sm6 81.6(10) . .
C71_1 C72_1 Sm6 92.2(15) . .
C52_1 C72_1 Sm6 81.4(10) . 6_565
C73_1 C72_1 Sm6 92.9(11) . 6_565
C71_1 C72_1 Sm6 63.1(13) . 6_565
C74_1 C73_1 C72_1 106.7(10) . .
C74_1 C73_1 C86_1 122.3(9) . .
C72_1 C73_1 C86_1 122.4(11) . .
C74_1 C73_1 Sm6 77.1(8) . .
C72_1 C73_1 Sm6 66.4(9) . .
C86_1 C73_1 Sm6 95.4(10) . .
C73_1 C74_1 C50_1 121.9(11) . .
C73_1 C74_1 C75_1 122.2(8) . .
C50_1 C74_1 C75_1 108.9(5) . .
C73_1 C74_1 Sm6 72.6(8) . .
C50_1 C74_1 Sm6 72.8(10) . .
C75_1 C74_1 Sm6 100.3(6) . .
C73_1 C74_1 Sm4 89.1(8) . .
C50_1 C74_1 Sm4 62.7(10) . .
C75_1 C74_1 Sm4 91.0(5) . .
C73_1 C74_1 Sm2 96.9(8) . .
C50_1 C74_1 Sm2 60.7(9) . .
C75_1 C74_1 Sm2 84.3(5) . .
C76_1 C75_1 C48_1 122.6(8) . .
C76_1 C75_1 C74_1 119.2(8) . .
C48_1 C75_1 C74_1 109.8(5) . .
C76_1 C75_1 Sm5 93.9(4) . .
C48_1 C75_1 Sm5 60.6(5) . .
C74_1 C75_1 Sm5 85.7(5) . .
C77_1 C76_1 C75_1 117.4(8) . .
C77_1 C76_1 C87_1 122.6(8) . .
C75_1 C76_1 C87_1 115.8(7) . .
C76_1 C77_1 C78_1 121.3(9) . .
C76_1 C77_1 C59_1 119.4(9) . .
C78_1 C77_1 C59_1 110.6(8) . .
C76_1 C77_1 Sm1 96.5(6) . 6_565
C78_1 C77_1 Sm1 80.2(8) . 6_565
C59_1 C77_1 Sm1 62.5(6) . 6_565
C76_1 C77_1 Sm7 89.7(6) . 6_565
C78_1 C77_1 Sm7 88.1(8) . 6_565
C59_1 C77_1 Sm7 61.7(6) . 6_565
C79_1 C78_1 C77_1 122.7(10) . .
C79_1 C78_1 C61_1 123.5(9) . .
C77_1 C78_1 C61_1 103.0(9) . .
C79_1 C78_1 Sm1 98.2(8) . 6_565
C77_1 C78_1 Sm1 71.7(7) . 6_565
C61_1 C78_1 Sm1 64.6(6) . 6_565
C79_1 C78_1 Sm3 94.4(7) . 6_565
C77_1 C78_1 Sm3 81.0(8) . 6_565
C61_1 C78_1 Sm3 59.7(6) . 6_565
C78_1 C79_1 C88_1 119.6(10) . .
C78_1 C79_1 C80_1 115.9(8) . .
C88_1 C79_1 C80_1 120.9(8) . .
C81_1 C80_1 C63_1 119.4(9) . .
C81_1 C80_1 C79_1 117.2(7) . .
C63_1 C80_1 C79_1 116.6(8) . .
C80_1 C81_1 C82_1 123.1(9) . .
C80_1 C81_1 C64_1 117.5(9) . .
C82_1 C81_1 C64_1 112.7(8) . .
C80_1 C81_1 Sm1 92.7(7) . .
C82_1 C81_1 Sm1 85.4(8) . .
C64_1 C81_1 Sm1 64.6(6) . .
C80_1 C81_1 Sm3 84.7(7) . .
C82_1 C81_1 Sm3 94.4(8) . .
C64_1 C81_1 Sm3 64.2(6) . .
C66_1 C82_1 C83_1 124.2(9) . .
C66_1 C82_1 C81_1 108.9(8) . .
C83_1 C82_1 C81_1 118.8(9) . .
C84_1 C83_1 C82_1 114.0(8) . .
C84_1 C83_1 C88_1 121.6(7) . .
C82_1 C83_1 C88_1 120.5(8) . .
C83_1 C84_1 C85_1 119.7(8) . .
C83_1 C84_1 C68_1 120.8(7) . .
C85_1 C84_1 C68_1 110.0(7) . .
C86_1 C85_1 C84_1 124.0(11) . .
C86_1 C85_1 C70_1 122.3(12) . .
C84_1 C85_1 C70_1 107.6(8) . .
C85_1 C86_1 C87_1 121.9(12) . .
C85_1 C86_1 C73_1 118.0(12) . .
C87_1 C86_1 C73_1 111.5(9) . .
C86_1 C87_1 C76_1 128.7(9) . .
C86_1 C87_1 C88_1 116.3(10) . .
C76_1 C87_1 C88_1 111.8(8) . .
C79_1 C88_1 C83_1 119.3(9) . .
C79_1 C88_1 C87_1 121.6(11) . .
C83_1 C88_1 C87_1 116.2(7) . .
C10_2 C1_2 C2_2 132.0 . .
C10_2 C1_2 C6_2 108.4 . .
C2_2 C1_2 C6_2 116.8 . .
C3_2 C2_2 C1_2 128.4 . .
C3_2 C2_2 C13_2 119.7 . .
C1_2 C2_2 C13_2 109.7 . .
C2_2 C3_2 C4_2 108.9 . .
C2_2 C3_2 C16_2 125.5 . .
C4_2 C3_2 C16_2 117.9 . .
C3_2 C4_2 C5_2 129.2 . .
C3_2 C4_2 C19_2 116.8 . .
C5_2 C4_2 C19_2 107.4 . .
C6_2 C5_2 C4_2 118.7 . .
C6_2 C5_2 C21_2 123.4 . .
C4_2 C5_2 C21_2 108.4 . .
C6_2 C5_2 Sm6 89.18(16) . 6_565
C4_2 C5_2 Sm6 89.66(18) . 6_565
C21_2 C5_2 Sm6 60.45(13) . 6_565
C5_2 C6_2 C1_2 117.8 . .
C5_2 C6_2 C7_2 109.6 . .
C1_2 C6_2 C7_2 128.2 . .
C5_2 C6_2 Sm6 90.47(18) . .
C1_2 C6_2 Sm6 100.76(15) . .
C7_2 C6_2 Sm6 58.07(13) . .
C8_2 C7_2 C23_2 132.5 . .
C8_2 C7_2 C6_2 104.9 . .
C23_2 C7_2 C6_2 120.5 . .
C8_2 C7_2 Sm6 91.3(2) . .
C23_2 C7_2 Sm6 74.4(2) . .
C6_2 C7_2 Sm6 92.91(17) . .
C7_2 C8_2 C9_2 136.8 . .
C7_2 C8_2 C26_2 105.2 . .
C9_2 C8_2 C26_2 107.0 . .
C7_2 C8_2 Sm6 60.10(17) . .
C9_2 C8_2 Sm6 103.53(15) . .
C26_2 C8_2 Sm6 73.08(17) . .
C28_2 C9_2 C10_2 135.2 . .
C28_2 C9_2 C8_2 111.0 . .
C10_2 C9_2 C8_2 103.8 . .
C1_2 C10_2 C11_2 107.6 . .
C1_2 C10_2 C9_2 135.5 . .
C11_2 C10_2 C9_2 112.5 . .
C10_2 C11_2 C12_2 131.9 . .
C10_2 C11_2 C30_2 110.4 . .
C12_2 C11_2 C30_2 109.2 . .
C10_2 C11_2 Sm1 94.18(10) . 6_565
C12_2 C11_2 Sm1 81.75(11) . 6_565
C30_2 C11_2 Sm1 61.22(10) . 6_565
C13_2 C12_2 C11_2 112.1 . .
C13_2 C12_2 C32_2 135.1 . .
C11_2 C12_2 C32_2 107.0 . .
C12_2 C13_2 C14_2 107.9 . .
C12_2 C13_2 C2_2 125.9 . .
C14_2 C13_2 C2_2 116.9 . .
C34_2 C14_2 C15_2 114.2 . .
C34_2 C14_2 C13_2 123.0 . .
C15_2 C14_2 C13_2 117.0 . .
C34_2 C14_2 Sm3 73.46(11) . .
C15_2 C14_2 Sm3 68.67(13) . .
C13_2 C14_2 Sm3 103.36(11) . .
C14_2 C15_2 C16_2 126.5 . .
C14_2 C15_2 C37_2 122.4 . .
C16_2 C15_2 C37_2 106.3 . .
C14_2 C15_2 Sm1 91.24(11) . .
C16_2 C15_2 Sm1 90.81(10) . .
C37_2 C15_2 Sm1 64.59(11) . .
C14_2 C15_2 Sm3 82.82(13) . .
C16_2 C15_2 Sm3 100.18(11) . .
C37_2 C15_2 Sm3 65.51(13) . .
C14_2 C15_2 Sm7 97.2(3) . .
C16_2 C15_2 Sm7 82.9(3) . .
C37_2 C15_2 Sm7 65.8(2) . .
C17_2 C16_2 C3_2 123.3 . .
C17_2 C16_2 C15_2 111.9 . .
C3_2 C16_2 C15_2 112.7 . .
C16_2 C17_2 C18_2 119.6 . .
C16_2 C17_2 C38_2 107.9 . .
C18_2 C17_2 C38_2 124.2 . .
C16_2 C17_2 Sm7 84.2(3) . .
C18_2 C17_2 Sm7 92.6(2) . .
C38_2 C17_2 Sm7 63.7(2) . .
C16_2 C17_2 Sm1 79.29(10) . .
C18_2 C17_2 Sm1 100.04(9) . .
C38_2 C17_2 Sm1 60.70(9) . .
C41_2 C18_2 C19_2 123.6 . .
C41_2 C18_2 C17_2 112.2 . .
C19_2 C18_2 C17_2 116.9 . .
C41_2 C18_2 Sm5 62.31(13) . 6_565
C19_2 C18_2 Sm5 93.16(17) . 6_565
C17_2 C18_2 Sm5 87.95(18) . 6_565
C18_2 C19_2 C20_2 118.4 . .
C18_2 C19_2 C4_2 124.3 . .
C20_2 C19_2 C4_2 108.9 . .
C43_2 C20_2 C19_2 121.5 . .
C43_2 C20_2 C21_2 119.6 . .
C19_2 C20_2 C21_2 108.1 . .
C43_2 C20_2 Sm6 72.5(2) . 6_565
C19_2 C20_2 Sm6 94.95(19) . 6_565
C21_2 C20_2 Sm6 70.93(19) . 6_565
C43_2 C20_2 Sm4 62.17(12) . 6_565
C19_2 C20_2 Sm4 89.89(12) . 6_565
C21_2 C20_2 Sm4 87.49(12) . 6_565
C43_2 C20_2 Sm2 60.43(10) . 6_565
C19_2 C20_2 Sm2 84.77(10) . 6_565
C21_2 C20_2 Sm2 95.05(10) . 6_565
C22_2 C21_2 C20_2 116.3 . .
C22_2 C21_2 C5_2 130.7 . .
C20_2 C21_2 C5_2 107.1 . .
C22_2 C21_2 Sm6 78.0(2) . 6_565
C20_2 C21_2 Sm6 77.3(2) . 6_565
C5_2 C21_2 Sm6 90.41(19) . 6_565
C21_2 C22_2 C45_2 127.9 . .
C21_2 C22_2 C23_2 107.2 . .
C45_2 C22_2 C23_2 109.8 . .
C21_2 C22_2 Sm6 74.1(2) . 6_565
C45_2 C22_2 Sm6 70.1(2) . 6_565
C23_2 C22_2 Sm6 90.66(18) . 6_565
C21_2 C22_2 Sm6 90.70(17) . .
C45_2 C22_2 Sm6 75.8(2) . .
C23_2 C22_2 Sm6 62.4(2) . .
C24_2 C23_2 C7_2 110.7 . .
C24_2 C23_2 C22_2 107.2 . .
C7_2 C23_2 C22_2 126.5 . .
C24_2 C23_2 Sm6 67.6(2) . .
C7_2 C23_2 Sm6 73.6(2) . .
C22_2 C23_2 Sm6 87.9(2) . .
C24_2 C23_2 Sm6 84.9(2) . 6_565
C7_2 C23_2 Sm6 86.47(15) . 6_565
C22_2 C23_2 Sm6 60.78(15) . 6_565
C25_2 C24_2 C23_2 125.9 . .
C25_2 C24_2 C46_2 115.9 . .
C23_2 C24_2 C46_2 110.4 . .
C25_2 C24_2 Sm6 81.2(2) . .
C23_2 C24_2 Sm6 79.8(2) . .
C46_2 C24_2 Sm6 80.9(3) . .
C25_2 C24_2 Sm4 65.64(13) . .
C23_2 C24_2 Sm4 94.26(13) . .
C46_2 C24_2 Sm4 83.52(14) . .
C25_2 C24_2 Sm2 59.13(10) . .
C23_2 C24_2 Sm2 97.85(10) . .
C46_2 C24_2 Sm2 87.41(11) . .
C24_2 C25_2 C49_2 117.7 . .
C24_2 C25_2 C26_2 112.5 . .
C49_2 C25_2 C26_2 121.9 . .
C24_2 C25_2 Sm4 83.81(15) . .
C49_2 C25_2 Sm4 73.90(14) . .
C26_2 C25_2 Sm4 84.65(15) . .
C24_2 C25_2 Sm2 93.16(12) . .
C49_2 C25_2 Sm2 69.70(12) . .
C26_2 C25_2 Sm2 80.53(13) . .
C24_2 C25_2 Sm6 66.77(19) . .
C49_2 C25_2 Sm6 88.0(2) . .
C26_2 C25_2 Sm6 86.3(2) . .
C25_2 C26_2 C8_2 129.7 . .
C25_2 C26_2 C27_2 110.8 . .
C8_2 C26_2 C27_2 107.1 . .
C25_2 C26_2 Sm2 68.34(12) . .
C8_2 C26_2 Sm2 91.40(11) . .
C27_2 C26_2 Sm2 75.16(12) . .
C25_2 C26_2 Sm4 64.26(13) . .
C8_2 C26_2 Sm4 88.67(12) . .
C27_2 C26_2 Sm4 83.92(14) . .
C25_2 C26_2 Sm6 64.02(19) . .
C8_2 C26_2 Sm6 78.5(2) . .
C27_2 C26_2 Sm6 99.03(17) . .
C51_2 C27_2 C28_2 109.3 . .
C51_2 C27_2 C26_2 134.3 . .
C28_2 C27_2 C26_2 105.1 . .
C51_2 C27_2 Sm5 64.93(16) . .
C28_2 C27_2 Sm5 83.65(18) . .
C26_2 C27_2 Sm5 90.56(19) . .
C51_2 C27_2 Sm2 73.32(12) . .
C28_2 C27_2 Sm2 97.03(11) . .
C26_2 C27_2 Sm2 73.50(12) . .
C51_2 C27_2 Sm4 79.28(12) . .
C28_2 C27_2 Sm4 98.52(12) . .
C26_2 C27_2 Sm4 66.58(13) . .
C9_2 C28_2 C29_2 110.7 . .
C9_2 C28_2 C27_2 109.3 . .
C29_2 C28_2 C27_2 129.0 . .
C9_2 C28_2 Sm5 90.68(15) . .
C29_2 C28_2 Sm5 83.02(19) . .
C27_2 C28_2 Sm5 66.24(16) . .
C53_2 C29_2 C30_2 119.0 . .
C53_2 C29_2 C28_2 119.8 . .
C30_2 C29_2 C28_2 114.0 . .
C53_2 C29_2 Sm7 71.6(3) . 6_565
C30_2 C29_2 Sm7 77.5(3) . 6_565
C28_2 C29_2 Sm7 94.8(3) . 6_565
C53_2 C29_2 Sm1 71.37(11) . 6_565
C30_2 C29_2 Sm1 70.97(12) . 6_565
C28_2 C29_2 Sm1 102.43(11) . 6_565
C29_2 C30_2 C31_2 110.3 . .
C29_2 C30_2 C11_2 133.7 . .
C31_2 C30_2 C11_2 108.1 . .
C29_2 C30_2 Sm1 79.59(13) . 6_565
C31_2 C30_2 Sm1 69.97(12) . 6_565
C11_2 C30_2 Sm1 90.43(12) . 6_565
C29_2 C30_2 Sm7 72.4(3) . 6_565
C31_2 C30_2 Sm7 78.1(3) . 6_565
C11_2 C30_2 Sm7 91.6(3) . 6_565
C29_2 C30_2 Sm3 87.01(13) . 6_565
C31_2 C30_2 Sm3 62.49(11) . 6_565
C11_2 C30_2 Sm3 88.65(13) . 6_565
C55_2 C31_2 C30_2 131.1 . .
C55_2 C31_2 C32_2 109.4 . .
C30_2 C31_2 C32_2 108.2 . .
C55_2 C31_2 Sm1 71.66(12) . 6_565
C30_2 C31_2 Sm1 78.46(13) . 6_565
C32_2 C31_2 Sm1 89.63(13) . 6_565
C55_2 C31_2 Sm3 67.72(14) . 6_565
C30_2 C31_2 Sm3 88.16(14) . 6_565
C32_2 C31_2 Sm3 81.74(15) . 6_565
C55_2 C31_2 Sm7 74.5(3) . 6_565
C30_2 C31_2 Sm7 71.8(3) . 6_565
C32_2 C31_2 Sm7 95.5(3) . 6_565
C33_2 C32_2 C31_2 132.4 . .
C33_2 C32_2 C12_2 109.8 . .
C31_2 C32_2 C12_2 107.4 . .
C33_2 C32_2 Sm3 84.90(14) . 6_565
C31_2 C32_2 Sm3 66.84(14) . 6_565
C12_2 C32_2 Sm3 89.33(12) . 6_565
C33_2 C32_2 Sm1 94.12(11) . 6_565
C31_2 C32_2 Sm1 60.51(10) . 6_565
C12_2 C32_2 Sm1 85.26(10) . 6_565
C32_2 C33_2 C57_2 110.9 . .
C32_2 C33_2 C34_2 127.9 . .
C57_2 C33_2 C34_2 110.7 . .
C32_2 C33_2 Sm3 69.44(13) . 6_565
C57_2 C33_2 Sm3 66.79(12) . 6_565
C34_2 C33_2 Sm3 100.49(12) . 6_565
C14_2 C34_2 C35_2 125.1 . .
C14_2 C34_2 C33_2 116.1 . .
C35_2 C34_2 C33_2 108.2 . .
C14_2 C34_2 Sm3 78.42(12) . .
C35_2 C34_2 Sm3 61.50(11) . .
C33_2 C34_2 Sm3 101.98(13) . .
C36_2 C35_2 C58_2 126.8 . .
C36_2 C35_2 C34_2 117.4 . .
C58_2 C35_2 C34_2 106.7 . .
C36_2 C35_2 Sm3 64.34(15) . .
C58_2 C35_2 Sm3 89.44(15) . .
C34_2 C35_2 Sm3 88.97(14) . .
C36_2 C35_2 Sm1 58.24(10) . .
C58_2 C35_2 Sm1 96.35(10) . .
C34_2 C35_2 Sm1 88.98(10) . .
C35_2 C36_2 C65_2 116.0 . .
C35_2 C36_2 C37_2 120.8 . .
C65_2 C36_2 C37_2 114.8 . .
C35_2 C36_2 Sm3 82.75(16) . .
C65_2 C36_2 Sm3 75.88(15) . .
C37_2 C36_2 Sm3 81.91(16) . .
C35_2 C36_2 Sm1 92.96(12) . .
C65_2 C36_2 Sm1 75.04(12) . .
C37_2 C36_2 Sm1 72.76(12) . .
C35_2 C36_2 Sm7 99.2(3) . .
C65_2 C36_2 Sm7 73.1(3) . .
C37_2 C36_2 Sm7 68.9(3) . .
C36_2 C37_2 C15_2 118.2 . .
C36_2 C37_2 C38_2 123.1 . .
C15_2 C37_2 C38_2 106.7 . .
C36_2 C37_2 Sm1 73.21(12) . .
C15_2 C37_2 Sm1 83.20(12) . .
C38_2 C37_2 Sm1 79.75(12) . .
C36_2 C37_2 Sm3 64.08(13) . .
C15_2 C37_2 Sm3 83.30(14) . .
C38_2 C37_2 Sm3 90.15(13) . .
C36_2 C37_2 Sm7 80.3(3) . .
C15_2 C37_2 Sm7 84.0(3) . .
C38_2 C37_2 Sm7 71.3(3) . .
C39_2 C38_2 C17_2 119.0 . .
C39_2 C38_2 C37_2 121.2 . .
C17_2 C38_2 C37_2 106.8 . .
C39_2 C38_2 Sm7 73.5(3) . .
C17_2 C38_2 Sm7 85.7(3) . .
C37_2 C38_2 Sm7 75.5(3) . .
C39_2 C38_2 Sm1 77.79(11) . .
C17_2 C38_2 Sm1 90.48(11) . .
C37_2 C38_2 Sm1 66.53(10) . .
C39_2 C38_2 Sm3 80.36(12) . .
C17_2 C38_2 Sm3 95.43(11) . .
C37_2 C38_2 Sm3 59.62(11) . .
C40_2 C39_2 C64_2 117.4 . .
C40_2 C39_2 C38_2 117.2 . .
C64_2 C39_2 C38_2 115.5 . .
C40_2 C39_2 Sm7 89.5(2) . .
C64_2 C39_2 Sm7 74.7(3) . .
C38_2 C39_2 Sm7 74.2(3) . .
C40_2 C39_2 Sm1 97.86(10) . .
C64_2 C39_2 Sm1 69.75(11) . .
C38_2 C39_2 Sm1 71.35(11) . .
C40_2 C39_2 Sm5 58.83(15) . 6_565
C64_2 C39_2 Sm5 88.91(15) . 6_565
C38_2 C39_2 Sm5 91.57(14) . 6_565
C39_2 C40_2 C63_2 121.0 . .
C39_2 C40_2 C41_2 119.2 . .
C63_2 C40_2 C41_2 111.2 . .
C39_2 C40_2 Sm5 91.7(2) . 6_565
C63_2 C40_2 Sm5 70.82(17) . 6_565
C41_2 C40_2 Sm5 77.16(19) . 6_565
C39_2 C40_2 Sm7 61.8(2) . .
C63_2 C40_2 Sm7 89.7(2) . .
C41_2 C40_2 Sm7 91.0(2) . .
C39_2 C40_2 Sm2 107.26(9) . 6_565
C63_2 C40_2 Sm2 65.29(10) . 6_565
C41_2 C40_2 Sm2 67.79(10) . 6_565
C18_2 C41_2 C40_2 127.0 . .
C18_2 C41_2 C42_2 117.1 . .
C40_2 C41_2 C42_2 105.4 . .
C18_2 C41_2 Sm5 89.29(15) . 6_565
C40_2 C41_2 Sm5 69.27(18) . 6_565
C42_2 C41_2 Sm5 78.1(2) . 6_565
C18_2 C41_2 Sm2 90.40(10) . 6_565
C40_2 C41_2 Sm2 83.64(10) . 6_565
C42_2 C41_2 Sm2 60.79(10) . 6_565
C43_2 C42_2 C62_2 122.4 . .
C43_2 C42_2 C41_2 120.7 . .
C62_2 C42_2 C41_2 106.8 . .
C43_2 C42_2 Sm2 79.55(12) . 6_565
C62_2 C42_2 Sm2 72.41(12) . 6_565
C41_2 C42_2 Sm2 86.46(12) . 6_565
C43_2 C42_2 Sm4 70.95(13) . 6_565
C62_2 C42_2 Sm4 76.46(13) . 6_565
C41_2 C42_2 Sm4 92.70(13) . 6_565
C43_2 C42_2 Sm5 96.59(17) . 6_565
C62_2 C42_2 Sm5 71.37(15) . 6_565
C41_2 C42_2 Sm5 68.32(18) . 6_565
C42_2 C43_2 C20_2 118.2 . .
C42_2 C43_2 C44_2 115.5 . .
C20_2 C43_2 C44_2 117.2 . .
C42_2 C43_2 Sm4 77.98(14) . 6_565
C20_2 C43_2 Sm4 87.87(13) . 6_565
C44_2 C43_2 Sm4 73.79(14) . 6_565
C42_2 C43_2 Sm2 68.69(12) . 6_565
C20_2 C43_2 Sm2 90.78(11) . 6_565
C44_2 C43_2 Sm2 80.37(12) . 6_565
C42_2 C43_2 Sm6 95.67(18) . 6_565
C20_2 C43_2 Sm6 76.4(2) . 6_565
C44_2 C43_2 Sm6 68.3(2) . 6_565
C45_2 C44_2 C60_2 113.7 . .
C45_2 C44_2 C43_2 120.5 . .
C60_2 C44_2 C43_2 118.4 . .
C45_2 C44_2 Sm6 75.9(2) . 6_565
C60_2 C44_2 Sm6 88.4(2) . 6_565
C43_2 C44_2 Sm6 78.7(3) . 6_565
C45_2 C44_2 Sm4 93.92(14) . 6_565
C60_2 C44_2 Sm4 76.76(14) . 6_565
C43_2 C44_2 Sm4 72.65(15) . 6_565
C45_2 C44_2 Sm2 102.01(11) . 6_565
C60_2 C44_2 Sm2 74.48(11) . 6_565
C43_2 C44_2 Sm2 67.89(12) . 6_565
C44_2 C45_2 C22_2 115.8 . .
C44_2 C45_2 C46_2 128.4 . .
C22_2 C45_2 C46_2 107.0 . .
C44_2 C45_2 Sm6 72.39(19) . 6_565
C22_2 C45_2 Sm6 78.4(2) . 6_565
C46_2 C45_2 Sm6 90.3(2) . 6_565
C44_2 C45_2 Sm6 99.32(18) . .
C22_2 C45_2 Sm6 76.3(2) . .
C46_2 C45_2 Sm6 63.76(16) . .
C44_2 C45_2 Sm4 58.53(12) . 6_565
C22_2 C45_2 Sm4 89.27(11) . 6_565
C46_2 C45_2 Sm4 96.29(13) . 6_565
C47_2 C46_2 C24_2 131.4 . .
C47_2 C46_2 C45_2 111.4 . .
C24_2 C46_2 C45_2 105.5 . .
C47_2 C46_2 Sm6 86.1(2) . .
C24_2 C46_2 Sm6 66.4(2) . .
C45_2 C46_2 Sm6 85.18(19) . .
C47_2 C46_2 Sm4 75.89(13) . .
C24_2 C46_2 Sm4 67.59(13) . .
C45_2 C46_2 Sm4 99.56(12) . .
C47_2 C46_2 Sm6 85.6(2) . 6_565
C24_2 C46_2 Sm6 87.28(17) . 6_565
C45_2 C46_2 Sm6 59.05(17) . 6_565
C46_2 C47_2 C59_2 124.4 . .
C46_2 C47_2 C48_2 109.3 . .
C59_2 C47_2 C48_2 118.0 . .
C46_2 C47_2 Sm6 65.69(18) . .
C59_2 C47_2 Sm6 97.15(18) . .
C48_2 C47_2 Sm6 77.53(18) . .
C46_2 C47_2 Sm4 77.40(13) . .
C59_2 C47_2 Sm4 99.81(13) . .
C48_2 C47_2 Sm4 62.20(12) . .
C75_2 C48_2 C47_2 120.4 . .
C75_2 C48_2 C49_2 108.6 . .
C47_2 C48_2 C49_2 124.4 . .
C75_2 C48_2 Sm4 84.17(15) . .
C47_2 C48_2 Sm4 88.96(14) . .
C49_2 C48_2 Sm4 70.75(14) . .
C75_2 C48_2 Sm2 78.35(13) . .
C47_2 C48_2 Sm2 97.93(12) . .
C49_2 C48_2 Sm2 66.75(12) . .
C75_2 C48_2 Sm6 96.05(16) . .
C47_2 C48_2 Sm6 74.16(19) . .
C49_2 C48_2 Sm6 76.3(2) . .
C25_2 C49_2 C48_2 119.0 . .
C25_2 C49_2 C50_2 118.5 . .
C48_2 C49_2 C50_2 106.3 . .
C25_2 C49_2 Sm2 77.78(14) . .
C48_2 C49_2 Sm2 80.46(13) . .
C50_2 C49_2 Sm2 70.92(13) . .
C25_2 C49_2 Sm4 73.24(15) . .
C48_2 C49_2 Sm4 76.00(15) . .
C50_2 C49_2 Sm4 80.52(15) . .
C25_2 C49_2 Sm6 62.9(2) . .
C48_2 C49_2 Sm6 74.6(2) . .
C50_2 C49_2 Sm6 94.99(16) . .
C74_2 C50_2 C51_2 118.1 . .
C74_2 C50_2 C49_2 106.9 . .
C51_2 C50_2 C49_2 127.0 . .
C74_2 C50_2 Sm2 82.24(14) . .
C51_2 C50_2 Sm2 85.17(14) . .
C49_2 C50_2 Sm2 74.11(13) . .
C74_2 C50_2 Sm5 80.11(17) . .
C51_2 C50_2 Sm5 68.44(18) . .
C49_2 C50_2 Sm5 94.8(2) . .
C74_2 C50_2 Sm4 83.74(14) . .
C51_2 C50_2 Sm4 90.79(14) . .
C49_2 C50_2 Sm4 66.82(14) . .
C52_2 C51_2 C27_2 120.7 . .
C52_2 C51_2 C50_2 126.5 . .
C27_2 C51_2 C50_2 106.0 . .
C52_2 C51_2 Sm5 83.3(2) . .
C27_2 C51_2 Sm5 82.79(19) . .
C50_2 C51_2 Sm5 78.0(2) . .
C52_2 C51_2 Sm2 102.36(12) . .
C27_2 C51_2 Sm2 76.59(12) . .
C50_2 C51_2 Sm2 63.10(12) . .
C51_2 C52_2 C72_2 105.4 . .
C51_2 C52_2 C53_2 126.4 . .
C72_2 C52_2 C53_2 114.7 . .
C51_2 C52_2 Sm5 65.05(19) . .
C72_2 C52_2 Sm5 78.80(16) . .
C53_2 C52_2 Sm5 88.83(18) . .
C51_2 C52_2 Sm7 92.9(2) . 6_565
C72_2 C52_2 Sm7 80.8(3) . 6_565
C53_2 C52_2 Sm7 61.7(2) . 6_565
C29_2 C53_2 C52_2 114.2 . .
C29_2 C53_2 C54_2 129.7 . .
C52_2 C53_2 C54_2 105.7 . .
C29_2 C53_2 Sm7 78.2(3) . 6_565
C52_2 C53_2 Sm7 88.4(3) . 6_565
C54_2 C53_2 Sm7 73.4(3) . 6_565
C29_2 C53_2 Sm1 79.92(12) . 6_565
C52_2 C53_2 Sm1 95.69(12) . 6_565
C54_2 C53_2 Sm1 66.43(12) . 6_565
C29_2 C53_2 Sm3 83.87(12) . 6_565
C52_2 C53_2 Sm3 99.86(12) . 6_565
C54_2 C53_2 Sm3 59.50(11) . 6_565
C29_2 C53_2 Sm5 79.46(15) . .
C52_2 C53_2 Sm5 62.45(14) . .
C54_2 C53_2 Sm5 93.72(16) . .
C55_2 C54_2 C71_2 141.9 . .
C55_2 C54_2 C53_2 109.0 . .
C71_2 C54_2 C53_2 101.6 . .
C55_2 C54_2 Sm1 74.55(13) . 6_565
C71_2 C54_2 Sm1 89.80(12) . 6_565
C53_2 C54_2 Sm1 79.43(13) . 6_565
C55_2 C54_2 Sm7 82.8(3) . 6_565
C71_2 C54_2 Sm7 85.8(3) . 6_565
C53_2 C54_2 Sm7 72.0(3) . 6_565
C55_2 C54_2 Sm3 67.91(14) . 6_565
C71_2 C54_2 Sm3 90.53(14) . 6_565
C53_2 C54_2 Sm3 89.92(14) . 6_565
C54_2 C55_2 C31_2 117.6 . .
C54_2 C55_2 C56_2 104.1 . .
C31_2 C55_2 C56_2 125.5 . .
C54_2 C55_2 Sm3 80.32(16) . 6_565
C31_2 C55_2 Sm3 79.47(15) . 6_565
C56_2 C55_2 Sm3 74.42(16) . 6_565
C54_2 C55_2 Sm1 73.40(13) . 6_565
C31_2 C55_2 Sm1 75.75(13) . 6_565
C56_2 C55_2 Sm1 84.94(13) . 6_565
C54_2 C55_2 Sm7 67.5(3) . 6_565
C31_2 C55_2 Sm7 75.7(3) . 6_565
C56_2 C55_2 Sm7 90.8(3) . 6_565
C57_2 C56_2 C69_2 119.4 . .
C57_2 C56_2 C55_2 110.1 . .
C69_2 C56_2 C55_2 122.1 . .
C57_2 C56_2 Sm3 84.87(16) . 6_565
C69_2 C56_2 Sm3 85.16(15) . 6_565
C55_2 C56_2 Sm3 70.78(16) . 6_565
C57_2 C56_2 Sm1 91.16(12) . 6_565
C69_2 C56_2 Sm1 86.64(11) . 6_565
C55_2 C56_2 Sm1 63.46(11) . 6_565
C56_2 C57_2 C33_2 130.6 . .
C56_2 C57_2 C58_2 117.3 . .
C33_2 C57_2 C58_2 104.1 . .
C56_2 C57_2 Sm3 64.82(14) . 6_565
C33_2 C57_2 Sm3 84.78(14) . 6_565
C58_2 C57_2 Sm3 97.96(14) . 6_565
C67_2 C58_2 C35_2 117.2 . .
C67_2 C58_2 C57_2 122.3 . .
C35_2 C58_2 C57_2 110.0 . .
C67_2 C58_2 Sm3 76.49(12) . .
C35_2 C58_2 Sm3 61.24(13) . .
C57_2 C58_2 Sm3 100.52(12) . .
C47_2 C59_2 C60_2 120.7 . .
C47_2 C59_2 C77_2 120.6 . .
C60_2 C59_2 C77_2 108.8 . .
C47_2 C59_2 Sm4 94.56(11) . 6_565
C60_2 C59_2 Sm4 59.57(12) . 6_565
C77_2 C59_2 Sm4 83.35(12) . 6_565
C44_2 C60_2 C59_2 120.9 . .
C44_2 C60_2 C61_2 122.4 . .
C59_2 C60_2 C61_2 105.8 . .
C44_2 C60_2 Sm4 71.29(14) . 6_565
C59_2 C60_2 Sm4 92.24(14) . 6_565
C61_2 C60_2 Sm4 75.28(13) . 6_565
C44_2 C60_2 Sm2 75.45(11) . 6_565
C59_2 C60_2 Sm2 96.73(12) . 6_565
C61_2 C60_2 Sm2 66.83(11) . 6_565
C44_2 C60_2 Sm6 61.61(18) . 6_565
C59_2 C60_2 Sm6 86.7(2) . 6_565
C61_2 C60_2 Sm6 91.78(17) . 6_565
C62_2 C61_2 C60_2 115.6 . .
C62_2 C61_2 C78_2 124.0 . .
C60_2 C61_2 C78_2 110.7 . .
C62_2 C61_2 Sm2 70.27(13) . 6_565
C60_2 C61_2 Sm2 81.35(12) . 6_565
C78_2 C61_2 Sm2 87.95(12) . 6_565
C62_2 C61_2 Sm4 76.98(14) . 6_565
C60_2 C61_2 Sm4 72.59(13) . 6_565
C78_2 C61_2 Sm4 88.92(14) . 6_565
C62_2 C61_2 Sm5 60.70(13) . 6_565
C60_2 C61_2 Sm5 98.35(16) . 6_565
C78_2 C61_2 Sm5 83.52(14) . 6_565
C61_2 C62_2 C42_2 125.0 . .
C61_2 C62_2 C63_2 114.7 . .
C42_2 C62_2 C63_2 110.1 . .
C61_2 C62_2 Sm2 80.01(13) . 6_565
C42_2 C62_2 Sm2 73.57(12) . 6_565
C63_2 C62_2 Sm2 85.20(12) . 6_565
C61_2 C62_2 Sm5 93.93(17) . 6_565
C42_2 C62_2 Sm5 77.38(16) . 6_565
C63_2 C62_2 Sm5 65.10(19) . 6_565
C61_2 C62_2 Sm4 75.20(14) . 6_565
C42_2 C62_2 Sm4 72.28(14) . 6_565
C63_2 C62_2 Sm4 92.91(13) . 6_565
C40_2 C63_2 C80_2 120.8 . .
C40_2 C63_2 C62_2 105.8 . .
C80_2 C63_2 C62_2 124.0 . .
C40_2 C63_2 Sm5 74.78(18) . 6_565
C80_2 C63_2 Sm5 82.84(18) . 6_565
C62_2 C63_2 Sm5 81.0(2) . 6_565
C40_2 C63_2 Sm2 86.31(11) . 6_565
C80_2 C63_2 Sm2 89.88(11) . 6_565
C62_2 C63_2 Sm2 62.41(10) . 6_565
C39_2 C64_2 C81_2 123.2 . .
C39_2 C64_2 C65_2 123.3 . .
C81_2 C64_2 C65_2 101.5 . .
C39_2 C64_2 Sm7 73.2(3) . .
C81_2 C64_2 Sm7 84.3(3) . .
C65_2 C64_2 Sm7 79.2(3) . .
C39_2 C64_2 Sm1 79.31(12) . .
C81_2 C64_2 Sm1 86.42(11) . .
C65_2 C64_2 Sm1 69.83(11) . .
C39_2 C64_2 Sm3 88.41(13) . .
C81_2 C64_2 Sm3 84.58(13) . .
C65_2 C64_2 Sm3 60.88(11) . .
C36_2 C65_2 C66_2 117.3 . .
C36_2 C65_2 C64_2 121.9 . .
C66_2 C65_2 C64_2 109.4 . .
C36_2 C65_2 Sm3 69.08(14) . .
C66_2 C65_2 Sm3 81.62(16) . .
C64_2 C65_2 Sm3 86.55(14) . .
C36_2 C65_2 Sm1 71.69(11) . .
C66_2 C65_2 Sm1 89.49(12) . .
C64_2 C65_2 Sm1 76.47(12) . .
C36_2 C65_2 Sm7 76.9(2) . .
C66_2 C65_2 Sm7 92.3(3) . .
C64_2 C65_2 Sm7 68.5(3) . .
C82_2 C66_2 C67_2 119.0 . .
C82_2 C66_2 C65_2 108.7 . .
C67_2 C66_2 C65_2 123.3 . .
C82_2 C66_2 Sm3 88.04(12) . .
C67_2 C66_2 Sm3 86.95(14) . .
C65_2 C66_2 Sm3 65.06(14) . .
C82_2 C66_2 Sm1 83.59(9) . .
C67_2 C66_2 Sm1 95.42(10) . .
C65_2 C66_2 Sm1 60.23(10) . .
C58_2 C67_2 C68_2 117.5 . .
C58_2 C67_2 C66_2 119.0 . .
C68_2 C67_2 C66_2 115.9 . .
C58_2 C67_2 Sm3 76.18(12) . .
C68_2 C67_2 Sm3 104.00(12) . .
C66_2 C67_2 Sm3 64.15(13) . .
C67_2 C68_2 C69_2 121.7 . .
C67_2 C68_2 C84_2 123.0 . .
C69_2 C68_2 C84_2 105.7 . .
C56_2 C69_2 C68_2 121.4 . .
C56_2 C69_2 C70_2 118.3 . .
C68_2 C69_2 C70_2 110.8 . .
C56_2 C69_2 Sm3 63.87(13) . 6_565
C68_2 C69_2 Sm3 95.71(13) . 6_565
C70_2 C69_2 Sm3 81.31(14) . 6_565
C56_2 C69_2 Sm1 65.72(10) . 6_565
C68_2 C69_2 Sm1 101.05(9) . 6_565
C70_2 C69_2 Sm1 74.48(11) . 6_565
C71_2 C70_2 C85_2 119.3 . .
C71_2 C70_2 C69_2 126.4 . .
C85_2 C70_2 C69_2 105.8 . .
C71_2 C70_2 Sm3 79.19(14) . 6_565
C85_2 C70_2 Sm3 95.10(12) . 6_565
C69_2 C70_2 Sm3 68.84(12) . 6_565
C71_2 C70_2 Sm1 70.70(11) . 6_565
C85_2 C70_2 Sm1 95.92(9) . 6_565
C69_2 C70_2 Sm1 77.56(11) . 6_565
C70_2 C71_2 C54_2 106.6 . .
C70_2 C71_2 C72_2 124.9 . .
C54_2 C71_2 C72_2 118.2 . .
C70_2 C71_2 Sm7 90.0(3) . 6_565
C54_2 C71_2 Sm7 64.5(2) . 6_565
C72_2 C71_2 Sm7 82.4(3) . 6_565
C70_2 C71_2 Sm1 84.23(11) . 6_565
C54_2 C71_2 Sm1 60.59(10) . 6_565
C72_2 C71_2 Sm1 90.85(11) . 6_565
C70_2 C71_2 Sm3 75.55(13) . 6_565
C54_2 C71_2 Sm3 60.91(12) . 6_565
C72_2 C71_2 Sm3 98.91(12) . 6_565
C52_2 C72_2 C73_2 138.2 . .
C52_2 C72_2 C71_2 98.6 . .
C73_2 C72_2 C71_2 113.1 . .
C52_2 C72_2 Sm5 70.78(15) . .
C73_2 C72_2 Sm5 78.61(16) . .
C71_2 C72_2 Sm5 97.18(18) . .
C52_2 C72_2 Sm7 71.3(3) . 6_565
C73_2 C72_2 Sm7 94.8(2) . 6_565
C71_2 C72_2 Sm7 68.8(2) . 6_565
C74_2 C73_2 C72_2 106.6 . .
C74_2 C73_2 C86_2 119.8 . .
C72_2 C73_2 C86_2 125.4 . .
C74_2 C73_2 Sm5 69.56(19) . .
C72_2 C73_2 Sm5 71.76(17) . .
C86_2 C73_2 Sm5 97.84(14) . .
C73_2 C74_2 C75_2 121.4 . .
C73_2 C74_2 C50_2 123.3 . .
C75_2 C74_2 C50_2 107.8 . .
C73_2 C74_2 Sm2 97.93(12) . .
C75_2 C74_2 Sm2 77.82(12) . .
C50_2 C74_2 Sm2 65.36(12) . .
C73_2 C74_2 Sm5 80.6(2) . .
C75_2 C74_2 Sm5 94.99(18) . .
C50_2 C74_2 Sm5 68.24(16) . .
C73_2 C74_2 Sm4 102.73(12) . .
C75_2 C74_2 Sm4 71.20(13) . .
C50_2 C74_2 Sm4 66.95(13) . .
C48_2 C75_2 C76_2 123.1 . .
C48_2 C75_2 C74_2 110.2 . .
C76_2 C75_2 C74_2 118.6 . .
C48_2 C75_2 Sm2 72.10(12) . .
C76_2 C75_2 Sm2 96.90(11) . .
C74_2 C75_2 Sm2 71.41(12) . .
C48_2 C75_2 Sm4 66.54(13) . .
C76_2 C75_2 Sm4 94.44(13) . .
C74_2 C75_2 Sm4 79.87(13) . .
C77_2 C76_2 C75_2 115.6 . .
C77_2 C76_2 C87_2 120.1 . .
C75_2 C76_2 C87_2 119.5 . .
C76_2 C77_2 C78_2 120.8 . .
C76_2 C77_2 C59_2 121.1 . .
C78_2 C77_2 C59_2 109.8 . .
C79_2 C78_2 C77_2 121.1 . .
C79_2 C78_2 C61_2 124.2 . .
C77_2 C78_2 C61_2 104.5 . .
C79_2 C78_2 Sm2 84.86(10) . 6_565
C77_2 C78_2 Sm2 92.12(11) . 6_565
C61_2 C78_2 Sm2 61.52(10) . 6_565
C79_2 C78_2 Sm4 90.62(11) . 6_565
C77_2 C78_2 Sm4 84.43(12) . 6_565
C61_2 C78_2 Sm4 61.83(12) . 6_565
C78_2 C79_2 C88_2 118.5 . .
C78_2 C79_2 C80_2 113.6 . .
C88_2 C79_2 C80_2 123.9 . .
C78_2 C79_2 Sm5 85.11(18) . 6_565
C88_2 C79_2 Sm5 102.58(13) . 6_565
C80_2 C79_2 Sm5 62.30(15) . 6_565
C81_2 C80_2 C63_2 119.0 . .
C81_2 C80_2 C79_2 116.2 . .
C63_2 C80_2 C79_2 118.0 . .
C81_2 C80_2 Sm5 92.43(19) . 6_565
C63_2 C80_2 Sm5 64.21(15) . 6_565
C79_2 C80_2 Sm5 87.84(17) . 6_565
C80_2 C81_2 C82_2 122.7 . .
C80_2 C81_2 C64_2 117.3 . .
C82_2 C81_2 C64_2 112.9 . .
C80_2 C81_2 Sm7 88.0(2) . .
C82_2 C81_2 Sm7 89.2(3) . .
C64_2 C81_2 Sm7 65.2(2) . .
C80_2 C81_2 Sm1 95.87(9) . .
C82_2 C81_2 Sm1 82.61(10) . .
C64_2 C81_2 Sm1 63.74(10) . .
C80_2 C81_2 Sm3 102.58(10) . .
C82_2 C81_2 Sm3 73.57(12) . .
C64_2 C81_2 Sm3 66.63(12) . .
C80_2 C81_2 Sm5 59.57(15) . 6_565
C82_2 C81_2 Sm5 105.04(12) . 6_565
C64_2 C81_2 Sm5 81.00(15) . 6_565
C66_2 C82_2 C83_2 127.0 . .
C66_2 C82_2 C81_2 107.3 . .
C83_2 C82_2 C81_2 117.9 . .
C66_2 C82_2 Sm3 63.98(10) . .
C83_2 C82_2 Sm3 98.59(12) . .
C81_2 C82_2 Sm3 78.39(13) . .
C84_2 C83_2 C82_2 112.4 . .
C84_2 C83_2 C88_2 120.5 . .
C82_2 C83_2 C88_2 122.8 . .
C83_2 C84_2 C85_2 120.0 . .
C83_2 C84_2 C68_2 120.8 . .
C85_2 C84_2 C68_2 109.9 . .
C86_2 C85_2 C84_2 120.5 . .
C86_2 C85_2 C70_2 125.3 . .
C84_2 C85_2 C70_2 107.7 . .
C85_2 C86_2 C87_2 121.0 . .
C85_2 C86_2 C73_2 111.7 . .
C87_2 C86_2 C73_2 117.4 . .
C86_2 C87_2 C88_2 121.2 . .
C86_2 C87_2 C76_2 122.1 . .
C88_2 C87_2 C76_2 114.6 . .
C79_2 C88_2 C87_2 124.7 . .
C79_2 C88_2 C83_2 116.0 . .
C87_2 C88_2 C83_2 116.3 . .
N1 Ni1 N3 178.81(9) . .
N1 Ni1 N2 90.01(5) . .
N3 Ni1 N2 89.97(5) . .
N1 Ni1 N2 90.01(5) . 6_565
N3 Ni1 N2 89.97(5) . 6_565
N2 Ni1 N2 177.82(9) . 6_565
C96 N1 C96 104.1(2) 6_565 .
C96 N1 Ni1 127.96(11) 6_565 .
C96 N1 Ni1 127.96(11) . .
C101 N2 C98 104.25(17) . .
C101 N2 Ni1 127.87(13) . .
C98 N2 Ni1 127.87(13) . .
C103 N3 C103 104.4(2) 6_565 .
C103 N3 Ni1 127.77(11) 6_565 .
C103 N3 Ni1 127.77(11) . .
C95 C95 C96 106.44(12) 6_565 .
C95 C95 C105 128.65(12) 6_565 .
C96 C95 C105 124.8(2) . .
N1 C96 C97 125.24(17) . .
N1 C96 C95 111.52(19) . .
C97 C96 C95 123.24(19) . .
C98 C97 C96 123.90(19) . .
C98 C97 H97 118.1 . .
C96 C97 H97 118.0 . .
N2 C98 C97 124.98(19) . .
N2 C98 C99 111.52(17) . .
C97 C98 C99 123.50(19) . .
C100 C99 C98 106.40(18) . .
C100 C99 C107 128.8(2) . .
C98 C99 C107 124.75(19) . .
C99 C100 C101 106.20(18) . .
C99 C100 C109 129.1(2) . .
C101 C100 C109 124.66(19) . .
N2 C101 C102 125.01(19) . .
N2 C101 C100 111.62(17) . .
C102 C101 C100 123.37(19) . .
C103 C102 C101 123.90(19) . .
C103 C102 H102 118.1 . .
C101 C102 H102 118.1 . .
C102 C103 N3 125.43(17) . .
C102 C103 C104 123.13(18) . .
N3 C103 C104 111.42(18) . .
C104 C104 C103 106.40(12) 6_565 .
C104 C104 C111 128.68(12) 6_565 .
C103 C104 C111 124.69(19) . .
C95 C105 C106 113.24(18) . .
C95 C105 H10A 108.9 . .
C106 C105 H10A 108.9 . .
C95 C105 H10B 108.9 . .
C106 C105 H10B 108.9 . .
H10A C105 H10B 107.7 . .
C105 C106 H10C 109.5 . .
C105 C106 H10D 109.5 . .
H10C C106 H10D 109.5 . .
C105 C106 H10E 109.5 . .
H10C C106 H10E 109.5 . .
H10D C106 H10E 109.5 . .
C99 C107 C108 113.1(2) . .
C99 C107 H10F 109.0 . .
C108 C107 H10F 109.0 . .
C99 C107 H10G 109.0 . .
C108 C107 H10G 109.0 . .
H10F C107 H10G 107.8 . .
C107 C108 H10H 109.5 . .
C107 C108 H10I 109.5 . .
H10H C108 H10I 109.5 . .
C107 C108 H10J 109.5 . .
H10H C108 H10J 109.5 . .
H10I C108 H10J 109.5 . .
C100 C109 C110 112.9(2) . .
C100 C109 H10K 109.0 . .
C110 C109 H10K 109.0 . .
C100 C109 H10L 109.0 . .
C110 C109 H10L 109.0 . .
H10K C109 H10L 107.8 . .
C109 C110 H11A 109.5 . .
C109 C110 H11B 109.5 . .
H11A C110 H11B 109.5 . .
C109 C110 H11C 109.5 . .
H11A C110 H11C 109.5 . .
H11B C110 H11C 109.5 . .
C104 C111 C112 111.48(17) . .
C104 C111 H11D 109.3 . .
C112 C111 H11D 109.3 . .
C104 C111 H11E 109.3 . .
C112 C111 H11E 109.3 . .
H11D C111 H11E 108.0 . .
C111 C112 H11F 109.5 . .
C111 C112 H11G 109.5 . .
H11F C112 H11G 109.5 . .
C111 C112 H11H 109.5 . .
H11F C112 H11H 109.5 . .
H11G C112 H11H 109.5 . .
C118 C113 C114 115.8(8) . .
C118 C113 C119 120.9(9) . .
C114 C113 C119 123.2(8) . .
C115 C114 C113 122.7(7) . .
C115 C114 H114 118.6 . .
C113 C114 H114 118.6 . .
C114 C115 C116 121.5(8) . .
C114 C115 H115 119.3 . .
C116 C115 H115 119.3 . .
C115 C116 C117 116.7(8) . .
C115 C116 H116 121.7 . .
C117 C116 H116 121.7 . .
C118 C117 C116 121.9(7) . .
C118 C117 H117 119.1 . .
C116 C117 H117 119.1 . .
C113 C118 C117 121.4(8) . .
C113 C118 H118 119.3 . .
C117 C118 H118 119.3 . .
C113 C119 H11I 109.5 . .
C113 C119 H11J 109.5 . .
H11I C119 H11J 109.5 . .
C113 C119 H11K 109.5 . .
H11I C119 H11K 109.5 . .
H11J C119 H11K 109.5 . .
C125 C120 C121 117.5(8) . .
C125 C120 C126 119.1(10) . .
C121 C120 C126 123.3(10) . .
C122 C121 C120 121.8(10) . .
C122 C121 H121 119.1 . .
C120 C121 H121 119.1 . .
C121 C122 C123 120.6(12) . .
C121 C122 H122 119.7 . .
C123 C122 H122 119.7 . .
C121 C122 H13A 101.5 . .
C122 C123 C124 117.9(10) . .
C122 C123 H123 121.0 . .
C124 C123 H123 121.0 . .
C125 C124 C123 121.2(10) . .
C125 C124 H124 119.4 . .
C123 C124 H124 119.4 . .
C124 C125 C120 120.8(10) . .
C124 C125 H125 119.6 . .
C120 C125 H125 119.6 . .
C120 C126 H12A 110.1 . .
C120 C126 H12B 103.3 . .
H12A C126 H12B 109.3 . .
C120 C126 H12C 114.1 . .
H12A C126 H12C 109.3 . .
H12B C126 H12C 110.6 . .
C132 C127 C128 117.8(5) . .
C132 C127 C133 120.5(6) . .
C128 C127 C133 121.6(7) . .
C129 C128 C127 120.9(5) . .
C129 C128 H128 119.6 . .
C127 C128 H128 119.6 . .
C128 C129 C130 120.2(5) . .
C128 C129 H129 119.9 . .
C130 C129 H129 119.9 . .
C131 C130 C129 119.7(6) . .
C131 C130 H130 120.2 . .
C129 C130 H130 120.2 . .
C132 C131 C130 119.9(7) . .
C132 C131 H12B 117.1 . .
C132 C131 H12C 119.0 . .
C132 C131 H131 120.1 . .
C130 C131 H131 120.1 . .
C131 C132 C127 121.4(6) . .
C131 C132 H132 119.3 . .
C127 C132 H132 119.3 . .
C127 C133 H13A 110.2 . .
C127 C133 H13B 109.8 . .
H13A C133 H13B 108.7 . .
C127 C133 H13C 108.6 . .
H13A C133 H13C 108.8 . .
H13B C133 H13C 110.8 . .

loop_
_geom_bond_atom_site_label_1
_geom_bond_atom_site_label_2
_geom_bond_distance
_geom_bond_site_symmetry_2
Sm1 C60_1 2.390(8) 6_565
Sm1 C44_1 2.394(7) 6_565
Sm1 C37_2 2.481(5) .
Sm1 C36_2 2.487(5) .
Sm1 C54_2 2.494(7) 6_565
Sm1 C55_2 2.509(7) 6_565
Sm1 C65_2 2.531(5) .
Sm1 C59_1 2.550(12) 6_565
Sm1 C31_2 2.562(7) 6_565
Sm1 C37_1 2.570(11) .
Sm1 C45_1 2.585(17) 6_565
Sm2 C62_2 2.438(8) 6_565
Sm2 C42_2 2.453(7) 6_565
Sm2 C50_2 2.463(5) .
Sm2 C32_1 2.472(12) 6_565
Sm2 C49_2 2.506(5) .
Sm2 C27_1 2.511(14) .
Sm2 C26_1 2.513(14) .
Sm2 C57_1 2.525(11) 6_565
Sm3 C36_2 2.338(6) .
Sm3 C44_1 2.379(8) 6_565
Sm3 C65_2 2.427(6) .
Sm3 C55_2 2.431(8) 6_565
Sm3 C60_1 2.444(9) 6_565
Sm3 C39_1 2.446(8) .
Sm3 C43_1 2.457(7) 6_565
Sm3 C38_1 2.462(8) .
Sm3 C56_2 2.480(6) 6_565
Sm3 C35_2 2.573(5) .
Sm4 C51_1 2.465(19) .
Sm4 C27_1 2.482(15) .
Sm4 C25_2 2.535(6) .
Sm4 C43_2 2.539(9) 6_565
Sm4 C49_2 2.544(6) .
Sm4 C44_2 2.554(7) 6_565
Sm4 C50_1 2.56(2) .
Sm4 C31_1 2.569(10) 6_565
Sm5 C63_2 2.400(9) 6_565
Sm5 C51_2 2.443(6) .
Sm5 C40_2 2.451(7) 6_565
Sm5 C34_1 2.459(16) 6_565
Sm5 C25_1 2.504(16) .
Sm5 C24_1 2.501(18) .
Sm6 C24_2 2.450(7) .
Sm6 C54_1 2.454(18) 6_565
Sm6 C51_1 2.481(19) .
Sm6 C72_1 2.50(2) .
Sm6 C44_2 2.510(9) 6_565
Sm6 C52_1 2.521(15) .
Sm7 C59_1 2.536(17) 6_565
Sm7 C36_1 2.537(14) .
Sm7 C53_2 2.558(13) 6_565
Sm7 C45_1 2.56(2) 6_565
Sm7 C54_2 2.579(12) 6_565
Sm7 C39_2 2.585(13) .
Sm7 C60_1 2.587(12) 6_565
Sm7 C44_1 2.588(12) 6_565
C1_1 C10_1 1.412(7) .
C1_1 C6_1 1.484(11) .
C1_1 C2_1 1.620(17) .
C2_1 C3_1 1.418(9) .
C2_1 C13_1 1.468(11) .
C3_1 C4_1 1.401(9) .
C3_1 C16_1 1.430(8) .
C4_1 C5_1 1.421(9) .
C4_1 C19_1 1.464(8) .
C5_1 C6_1 1.336(9) .
C5_1 C21_1 1.472(9) .
C6_1 C7_1 1.466(10) .
C7_1 C8_1 1.419(10) .
C7_1 C23_1 1.436(10) .
C8_1 C9_1 1.426(9) .
C8_1 C26_1 1.433(9) .
C9_1 C28_1 1.404(9) .
C9_1 C10_1 1.417(9) .
C10_1 C11_1 1.398(9) .
C11_1 C12_1 1.413(9) .
C11_1 C30_1 1.460(8) .
C11_1 Sm4 2.953(12) 6_565
C11_1 Sm2 2.955(11) 6_565
C12_1 C13_1 1.348(9) .
C12_1 C32_1 1.476(9) .
C12_1 Sm2 2.66(2) 6_565
C12_1 Sm4 2.84(2) 6_565
C12_1 Sm5 2.85(2) 6_565
C13_1 C14_1 1.466(10) .
C13_1 Sm5 2.804(15) 6_565
C13_1 Sm2 3.021(14) 6_565
C14_1 C15_1 1.414(11) .
C14_1 C34_1 1.436(10) .
C14_1 Sm5 2.700(19) 6_565
C15_1 C37_1 1.431(10) .
C15_1 C16_1 1.436(10) .
C16_1 C17_1 1.408(10) .
C17_1 C18_1 1.418(9) .
C17_1 C38_1 1.465(10) .
C18_1 C41_1 1.376(8) .
C18_1 C19_1 1.390(8) .
C19_1 C20_1 1.437(9) .
C20_1 C43_1 1.426(9) .
C20_1 C21_1 1.462(9) .
C20_1 Sm3 2.843(13) 6_565
C21_1 C22_1 1.276(9) .
C21_1 Sm3 3.039(18) 6_565
C22_1 C45_1 1.418(9) .
C22_1 C23_1 1.468(9) .
C22_1 Sm7 2.985(19) 6_565
C22_1 Sm1 3.036(15) 6_565
C23_1 C24_1 1.405(9) .
C24_1 C25_1 1.454(9) .
C24_1 C46_1 1.487(10) .
C25_1 C26_1 1.414(9) .
C25_1 C49_1 1.430(9) .
C26_1 C27_1 1.513(10) .
C27_1 C51_1 1.434(10) .
C27_1 C28_1 1.455(9) .
C28_1 C29_1 1.406(9) .
C29_1 C53_1 1.356(8) .
C29_1 C30_1 1.385(9) .
C29_1 Sm6 2.976(11) 6_565
C30_1 C31_1 1.429(9) .
C30_1 Sm4 2.798(15) 6_565
C30_1 Sm2 2.957(14) 6_565
C30_1 Sm6 2.972(18) 6_565
C31_1 C55_1 1.419(9) .
C31_1 C32_1 1.465(9) .
C31_1 Sm4 2.569(10) 6_565
C31_1 Sm2 2.646(9) 6_565
C31_1 Sm6 2.850(12) 6_565
C32_1 C33_1 1.285(10) .
C32_1 Sm2 2.472(12) 6_565
C32_1 Sm4 2.635(12) 6_565
C32_1 Sm5 2.830(13) 6_565
C33_1 C57_1 1.425(10) .
C33_1 C34_1 1.490(10) .
C33_1 Sm5 2.53(2) 6_565
C33_1 Sm2 2.55(2) 6_565
C33_1 Sm4 2.85(2) 6_565
C34_1 C35_1 1.415(9) .
C34_1 Sm5 2.459(16) 6_565
C34_1 Sm2 2.974(15) 6_565
C35_1 C36_1 1.452(9) .
C35_1 C58_1 1.464(9) .
C35_1 Sm5 2.646(8) 6_565
C36_1 C37_1 1.422(9) .
C36_1 C65_1 1.436(10) .
C37_1 C38_1 1.511(10) .
C38_1 C39_1 1.435(9) .
C39_1 C64_1 1.408(9) .
C39_1 C40_1 1.446(9) .
C40_1 C63_1 1.413(9) .
C40_1 C41_1 1.476(10) .
C41_1 C42_1 1.505(10) .
C42_1 C43_1 1.394(10) .
C42_1 C62_1 1.434(8) .
C42_1 Sm3 2.647(7) 6_565
C42_1 Sm1 3.049(6) 6_565
C43_1 C44_1 1.499(11) .
C43_1 Sm3 2.457(7) 6_565
C43_1 Sm1 2.738(7) 6_565
C43_1 Sm7 3.061(13) 6_565
C44_1 C45_1 1.398(9) .
C44_1 C60_1 1.423(9) .
C44_1 Sm3 2.379(8) 6_565
C44_1 Sm1 2.395(7) 6_565
C44_1 Sm7 2.588(12) 6_565
C45_1 C46_1 1.505(10) .
C45_1 Sm7 2.56(2) 6_565
C45_1 Sm1 2.585(17) 6_565
C45_1 Sm3 2.763(17) 6_565
C46_1 C47_1 1.377(8) .
C46_1 Sm7 2.675(15) 6_565
C46_1 Sm1 2.898(9) 6_565
C47_1 C59_1 1.398(9) .
C47_1 C48_1 1.422(9) .
C47_1 Sm7 2.593(15) 6_565
C47_1 Sm1 2.798(7) 6_565
C48_1 C75_1 1.421(9) .
C48_1 C49_1 1.466(9) .
C48_1 Sm7 3.033(17) 6_565
C49_1 C50_1 1.505(10) .
C50_1 C51_1 1.418(10) .
C50_1 C74_1 1.432(9) .
C51_1 C52_1 1.448(9) .
C52_1 C72_1 1.414(10) .
C52_1 C53_1 1.478(10) .
C53_1 C54_1 1.509(11) .
C53_1 Sm6 2.724(9) 6_565
C54_1 C55_1 1.389(10) .
C54_1 C71_1 1.421(10) .
C54_1 Sm6 2.454(18) 6_565
C54_1 Sm4 2.844(17) 6_565
C55_1 C56_1 1.499(12) .
C55_1 Sm4 2.605(19) 6_565
C55_1 Sm6 2.63(2) 6_565
C55_1 Sm2 2.749(19) 6_565
C56_1 C57_1 1.395(9) .
C56_1 C69_1 1.419(8) .
C56_1 Sm4 2.681(18) 6_565
C56_1 Sm2 2.684(17) 6_565
C56_1 Sm6 2.819(19) 6_565
C57_1 C58_1 1.513(10) .
C57_1 Sm2 2.525(11) 6_565
C57_1 Sm5 2.626(12) 6_565
C57_1 Sm4 2.735(11) 6_565
C58_1 C67_1 1.382(8) .
C58_1 Sm5 2.729(10) 6_565
C58_1 Sm2 3.053(10) 6_565
C59_1 C60_1 1.441(9) .
C59_1 C77_1 1.472(9) .
C59_1 Sm7 2.536(17) 6_565
C59_1 Sm1 2.550(12) 6_565
C59_1 Sm3 2.836(13) 6_565
C60_1 C61_1 1.468(9) .
C60_1 Sm1 2.390(8) 6_565
C60_1 Sm3 2.444(9) 6_565
C60_1 Sm7 2.587(12) 6_565
C61_1 C62_1 1.287(9) .
C61_1 C78_1 1.486(10) .
C61_1 Sm3 2.585(8) 6_565
C61_1 Sm1 2.699(8) 6_565
C61_1 Sm7 3.005(12) 6_565
C62_1 C63_1 1.486(9) .
C62_1 Sm3 2.682(9) 6_565
C62_1 Sm1 2.998(9) 6_565
C63_1 C80_1 1.446(9) .
C64_1 C81_1 1.435(10) .
C64_1 C65_1 1.509(10) .
C65_1 C66_1 1.464(9) .
C66_1 C82_1 1.406(9) .
C66_1 C67_1 1.412(8) .
C67_1 C68_1 1.387(8) .
C68_1 C69_1 1.439(9) .
C68_1 C84_1 1.463(8) .
C69_1 C70_1 1.470(9) .
C69_1 Sm6 2.914(15) 6_565
C69_1 Sm4 3.053(12) 6_565
C70_1 C71_1 1.289(10) .
C70_1 C85_1 1.475(10) .
C70_1 Sm6 2.776(17) 6_565
C71_1 C72_1 1.484(9) .
C71_1 Sm6 2.648(17) 6_565
C72_1 C73_1 1.447(10) .
C72_1 Sm6 2.96(2) 6_565
C73_1 C74_1 1.429(10) .
C73_1 C86_1 1.472(10) .
C74_1 C75_1 1.436(9) .
C75_1 C76_1 1.421(8) .
C76_1 C77_1 1.403(9) .
C76_1 C87_1 1.464(11) .
C77_1 C78_1 1.423(10) .
C77_1 Sm1 2.871(11) 6_565
C77_1 Sm7 2.877(16) 6_565
C78_1 C79_1 1.352(10) .
C78_1 Sm1 2.980(15) 6_565
C78_1 Sm3 2.995(15) 6_565
C79_1 C88_1 1.422(8) .
C79_1 C80_1 1.479(9) .
C80_1 C81_1 1.426(10) .
C81_1 C82_1 1.434(10) .
C82_1 C83_1 1.428(9) .
C83_1 C84_1 1.390(8) .
C83_1 C88_1 1.463(12) .
C84_1 C85_1 1.421(9) .
C85_1 C86_1 1.355(9) .
C86_1 C87_1 1.424(9) .
C87_1 C88_1 1.593(16) .
C1_2 C10_2 1.3927 .
C1_2 C2_2 1.4615 .
C1_2 C6_2 1.4842 .
C2_2 C3_2 1.3949 .
C2_2 C13_2 1.4864 .
C3_2 C4_2 1.4136 .
C3_2 C16_2 1.4353 .
C4_2 C5_2 1.4475 .
C4_2 C19_2 1.4526 .
C5_2 C6_2 1.3794 .
C5_2 C21_2 1.4647 .
C5_2 Sm6 3.008(11) 6_565
C6_2 C7_2 1.4853 .
C7_2 C8_2 1.4325 .
C7_2 C23_2 1.4338 .
C8_2 C9_2 1.4356 .
C8_2 C26_2 1.4541 .
C9_2 C28_2 1.3766 .
C9_2 C10_2 1.4252 .
C10_2 C11_2 1.4116 .
C11_2 C12_2 1.4379 .
C11_2 C30_2 1.4474 .
C11_2 Sm1 3.048(6) 6_565
C12_2 C13_2 1.3870 .
C12_2 C32_2 1.4673 .
C13_2 C14_2 1.4835 .
C14_2 C34_2 1.4390 .
C14_2 C15_2 1.4393 .
C15_2 C16_2 1.4523 .
C15_2 C37_2 1.4644 .
C16_2 C17_2 1.3835 .
C17_2 C18_2 1.4256 .
C17_2 C38_2 1.4717 .
C18_2 C41_2 1.3725 .
C18_2 C19_2 1.3921 .
C18_2 Sm5 2.886(7) 6_565
C19_2 C20_2 1.4361 .
C20_2 C43_2 1.4340 .
C20_2 C21_2 1.4598 .
C20_2 Sm6 2.701(10) 6_565
C20_2 Sm4 2.869(6) 6_565
C20_2 Sm2 2.977(5) 6_565
C21_2 C22_2 1.2738 .
C21_2 Sm6 2.617(10) 6_565
C22_2 C45_2 1.4178 .
C22_2 C23_2 1.4580 .
C22_2 Sm6 2.661(8) 6_565
C23_2 C24_2 1.4267 .
C23_2 Sm6 3.049(8) 6_565
C24_2 C25_2 1.4143 .
C24_2 C46_2 1.4457 .
C25_2 C49_2 1.4365 .
C25_2 C26_2 1.4528 .
C26_2 C27_2 1.5035 .
C27_2 C51_2 1.4404 .
C27_2 C28_2 1.4666 .
C28_2 C29_2 1.4170 .
C29_2 C53_2 1.3561 .
C29_2 C30_2 1.3894 .
C29_2 Sm7 2.639(14) 6_565
C29_2 Sm1 2.780(5) 6_565
C30_2 C31_2 1.4276 .
C30_2 Sm1 2.672(5) 6_565
C30_2 Sm7 2.702(12) 6_565
C30_2 Sm3 2.911(7) 6_565
C31_2 C55_2 1.4238 .
C31_2 C32_2 1.4651 .
C31_2 Sm1 2.562(5) 6_565
C31_2 Sm3 2.583(6) 6_565
C31_2 Sm7 2.784(10) 6_565
C32_2 C33_2 1.2858 .
C32_2 Sm3 2.780(6) 6_565
C32_2 Sm1 2.943(5) 6_565
C33_2 C57_2 1.4140 .
C33_2 C34_2 1.4739 .
C33_2 Sm3 2.958(6) 6_565
C34_2 C35_2 1.4429 .
C35_2 C36_2 1.4093 .
C35_2 C58_2 1.4374 .
C36_2 C65_2 1.4372 .
C36_2 C37_2 1.4535 .
C37_2 C38_2 1.5018 .
C38_2 C39_2 1.4409 .
C39_2 C40_2 1.4078 .
C39_2 C64_2 1.4366 .
C39_2 Sm5 2.864(8) 6_565
C40_2 C63_2 1.4353 .
C40_2 C41_2 1.4495 .
C40_2 Sm5 2.451(7) 6_565
C40_2 Sm2 3.012(5) 6_565
C41_2 C42_2 1.5204 .
C41_2 Sm5 2.555(7) 6_565
C41_2 Sm2 2.805(6) 6_565
C42_2 C43_2 1.3861 .
C42_2 C62_2 1.4308 .
C42_2 Sm2 2.453(5) 6_565
C42_2 Sm4 2.627(6) 6_565
C42_2 Sm5 2.691(7) 6_565
C43_2 C44_2 1.4705 .
C43_2 Sm4 2.539(6) 6_565
C43_2 Sm2 2.590(5) 6_565
C43_2 Sm6 2.650(8) 6_565
C44_2 C45_2 1.3847 .
C44_2 C60_2 1.4269 .
C44_2 Sm6 2.510(7) 6_565
C44_2 Sm4 2.554(6) 6_565
C44_2 Sm2 2.756(5) 6_565
C45_2 C46_2 1.5194 .
C45_2 Sm6 2.554(7) 6_565
C45_2 Sm4 2.987(6) 6_565
C46_2 C47_2 1.3692 .
C46_2 Sm6 2.979(9) 6_565
C47_2 C59_2 1.3966 .
C47_2 C48_2 1.4255 .
C48_2 C75_2 1.3943 .
C48_2 C49_2 1.4769 .
C49_2 C50_2 1.4932 .
C50_2 C74_2 1.4519 .
C50_2 C51_2 1.4525 .
C51_2 C52_2 1.4135 .
C52_2 C72_2 1.4348 .
C52_2 C53_2 1.4504 .
C52_2 Sm7 2.905(14) 6_565
C53_2 C54_2 1.5272 .
C53_2 Sm7 2.558(13) 6_565
C53_2 Sm1 2.675(5) 6_565
C53_2 Sm3 3.002(7) 6_565
C54_2 C55_2 1.3815 .
C54_2 C71_2 1.4148 .
C54_2 Sm1 2.494(5) 6_565
C54_2 Sm7 2.579(11) 6_565
C54_2 Sm3 2.587(6) 6_565
C55_2 C56_2 1.4694 .
C55_2 Sm3 2.431(6) 6_565
C55_2 Sm1 2.509(5) 6_565
C55_2 Sm7 2.769(10) 6_565
C56_2 C57_2 1.3832 .
C56_2 C69_2 1.4218 .
C56_2 Sm3 2.480(6) 6_565
C56_2 Sm1 2.793(5) 6_565
C57_2 C58_2 1.5262 .
C57_2 Sm3 2.730(6) 6_565
C58_2 C67_2 1.3874 .
C59_2 C60_2 1.4378 .
C59_2 C77_2 1.4603 .
C59_2 Sm4 3.042(6) 6_565
C60_2 C61_2 1.4629 .
C60_2 Sm4 2.625(6) 6_565
C60_2 Sm2 2.743(5) 6_565
C60_2 Sm6 2.852(9) 6_565
C61_2 C62_2 1.2843 .
C61_2 C78_2 1.4745 .
C61_2 Sm2 2.551(5) 6_565
C61_2 Sm4 2.660(6) 6_565
C61_2 Sm5 2.990(8) 6_565
C62_2 C63_2 1.4737 .
C62_2 Sm2 2.438(5) 6_565
C62_2 Sm5 2.613(7) 6_565
C62_2 Sm4 2.681(6) 6_565
C63_2 C80_2 1.4492 .
C63_2 Sm5 2.399(6) 6_565
C63_2 Sm2 2.741(5) 6_565
C64_2 C81_2 1.4546 .
C64_2 C65_2 1.4958 .
C65_2 C66_2 1.4704 .
C66_2 C82_2 1.3822 .
C66_2 C67_2 1.4224 .
C67_2 C68_2 1.3927 .
C68_2 C69_2 1.4341 .
C68_2 C84_2 1.4582 .
C69_2 C70_2 1.4690 .
C69_2 Sm3 2.753(6) 6_565
C69_2 Sm1 3.059(6) 6_565
C70_2 C71_2 1.2856 .
C70_2 C85_2 1.4637 .
C70_2 Sm3 2.918(6) 6_565
C70_2 Sm1 3.019(6) 6_565
C71_2 C72_2 1.4720 .
C71_2 Sm7 2.848(12) 6_565
C71_2 Sm1 2.863(5) 6_565
C71_2 Sm3 2.960(7) 6_565
C72_2 C73_2 1.4475 .
C72_2 Sm7 3.027(13) 6_565
C73_2 C74_2 1.4472 .
C73_2 C86_2 1.4855 .
C74_2 C75_2 1.4487 .
C75_2 C76_2 1.4275 .
C76_2 C77_2 1.4120 .
C76_2 C87_2 1.4818 .
C77_2 C78_2 1.4493 .
C78_2 C79_2 1.3835 .
C78_2 Sm2 2.900(5) 6_565
C78_2 Sm4 3.017(6) 6_565
C79_2 C88_2 1.4000 .
C79_2 C80_2 1.4867 .
C79_2 Sm5 2.984(7) 6_565
C80_2 C81_2 1.4395 .
C80_2 Sm5 2.644(7) 6_565
C81_2 C82_2 1.4434 .
C81_2 Sm5 3.064(8) 6_565
C82_2 C83_2 1.4271 .
C83_2 C84_2 1.4021 .
C83_2 C88_2 1.4869 .
C84_2 C85_2 1.4473 .
C85_2 C86_2 1.3867 .
C86_2 C87_2 1.4031 .
C87_2 C88_2 1.4665 .
Ni1 N1 1.954(2) .
Ni1 N3 1.955(2) .
Ni1 N2 1.9620(18) .
Ni1 N2 1.9621(18) 6_565
N1 C96 1.374(2) 6_565
N1 C96 1.374(2) .
N2 C101 1.374(2) .
N2 C98 1.376(2) .
N3 C103 1.375(2) 6_565
N3 C103 1.375(2) .
C95 C95 1.349(5) 6_565
C95 C96 1.445(3) .
C95 C105 1.502(3) .
C96 C97 1.377(3) .
C97 C98 1.377(3) .
C97 H97 0.9500 .
C98 C99 1.445(3) .
C99 C100 1.359(3) .
C99 C107 1.504(3) .
C100 C101 1.447(3) .
C100 C109 1.500(3) .
C101 C102 1.377(3) .
C102 C103 1.370(3) .
C102 H102 0.9500 .
C103 C104 1.447(3) .
C104 C104 1.356(4) 6_565
C104 C111 1.497(3) .
C105 C106 1.526(3) .
C105 H10A 0.9900 .
C105 H10B 0.9900 .
C106 H10C 0.9800 .
C106 H10D 0.9800 .
C106 H10E 0.9800 .
C107 C108 1.520(4) .
C107 H10F 0.9900 .
C107 H10G 0.9900 .
C108 H10H 0.9800 .
C108 H10I 0.9800 .
C108 H10J 0.9800 .
C109 C110 1.529(4) .
C109 H10K 0.9900 .
C109 H10L 0.9900 .
C110 H11A 0.9800 .
C110 H11B 0.9800 .
C110 H11C 0.9800 .
C111 C112 1.532(3) .
C111 H11D 0.9900 .
C111 H11E 0.9900 .
C112 H11F 0.9800 .
C112 H11G 0.9800 .
C112 H11H 0.9800 .
C113 C118 1.382(9) .
C113 C114 1.405(11) .
C113 C119 1.478(12) .
C114 C115 1.359(15) .
C114 H114 0.9500 .
C115 C116 1.383(11) .
C115 H115 0.9500 .
C116 C117 1.390(11) .
C116 H116 0.9500 .
C117 C118 1.386(13) .
C117 H117 0.9500 .
C118 H118 0.9500 .
C119 H11I 0.9800 .
C119 H11J 0.9800 .
C119 H11K 0.9800 .
C120 C125 1.389(11) .
C120 C121 1.394(11) .
C120 C126 1.469(13) .
C121 C122 1.367(14) .
C121 H121 0.9500 .
C122 C123 1.383(14) .
C122 H122 0.9500 .
C123 C124 1.399(12) .
C123 H123 0.9500 .
C124 C125 1.368(14) .
C124 H124 0.9500 .
C125 H125 0.9500 .
C126 H12A 0.9814 .
C126 H12B 0.9807 .
C126 H12C 0.9745 .
C127 C132 1.396(7) .
C127 C128 1.401(7) .
C127 C133 1.481(10) .
C128 C129 1.380(9) .
C128 H128 0.9500 .
C129 C130 1.391(8) .
C129 H129 0.9500 .
C130 C131 1.383(9) .
C130 H130 0.9500 .
C131 C132 1.382(10) .
C131 H12B 1.0041 .
C131 H12C 1.0540 .
C131 H131 0.9500 .
C132 H132 0.9500 .
C133 H13A 0.9718 .
C133 H13B 0.9757 .
C133 H13C 0.9780 .
